data_4123393
loop_
_publ_author_name
'Mori, Hirotaka'
'Tanaka, Takayuki'
'Lee, Sangsu'
'Lim, Jong Min'
'Kim, Dongho'
'Osuka, Atsuhiro'

_publ_section_title
;
 meso-meso Linked Porphyrin-[26]Hexaphyrin-Porphyrin Hybrid Arrays and
 Their Triply Linked Tapes Exhibiting Strong Absorption Bands in the NIR
 Region.
;
_journal_issue 5
_journal_name_full 'Journal of the American Chemical Society'
_journal_page_first 2097
_journal_page_last 2106
_journal_paper_doi 10.1021/ja5130034
_journal_volume 137
_journal_year 2015
_chemical_formula_moiety 'C150 H118 F20 N14 Ni2, 6.49(C2 H4 Cl2), 2.73(C O)'
_chemical_formula_sum 'C165.71 H143.95 Cl12.98 F20 N14 Ni2 O2.73'
_chemical_formula_weight 3332.55
_chemical_name_systematic
; 
 ? 
;
_space_group_IT_number 2
_symmetry_cell_setting triclinic
_symmetry_Int_Tables_number 2
_symmetry_space_group_name_Hall '-P 1'
_symmetry_space_group_name_H-M 'P -1'
_atom_sites_solution_hydrogens geom
_atom_sites_solution_primary direct
_atom_sites_solution_secondary difmap
_audit_creation_method SHELXL-97
_cell_angle_alpha 78.8254(13)
_cell_angle_beta 78.9164(11)
_cell_angle_gamma 75.3523(12)
_cell_formula_units_Z 2
_cell_length_a 14.6906(3)
_cell_length_b 19.7967(4)
_cell_length_c 28.3779(7)
_cell_measurement_reflns_used 29820
_cell_measurement_temperature 93(2)
_cell_measurement_theta_max 68.21
_cell_measurement_theta_min 3.03
_cell_volume 7743.7(3)
_computing_structure_refinement 'SHELXL-97 (Sheldrick, 1997)'
_computing_structure_solution 'SHELXS-97 (Sheldrick, 1990)'
_diffrn_ambient_temperature 93(2)
_diffrn_detector_area_resol_mean 10.0
_diffrn_measured_fraction_theta_full 0.964
_diffrn_measured_fraction_theta_max 0.964
_diffrn_measurement_device_type 'Rigaku RAXIS-RAPID II'
_diffrn_measurement_method \w
_diffrn_radiation_monochromator graphite
_diffrn_radiation_source 'fine-focus sealed tube'
_diffrn_radiation_type CuK\a
_diffrn_radiation_wavelength 1.54187
_diffrn_reflns_av_R_equivalents 0.1268
_diffrn_reflns_av_sigmaI/netI 0.2009
_diffrn_reflns_limit_h_max 16
_diffrn_reflns_limit_h_min -16
_diffrn_reflns_limit_k_max 22
_diffrn_reflns_limit_k_min -22
_diffrn_reflns_limit_l_max 32
_diffrn_reflns_limit_l_min -32
_diffrn_reflns_number 70905
_diffrn_reflns_theta_full 62.50
_diffrn_reflns_theta_max 62.50
_diffrn_reflns_theta_min 3.03
_exptl_absorpt_coefficient_mu 3.066
_exptl_absorpt_correction_T_max 0.8618
_exptl_absorpt_correction_T_min 0.3094
_exptl_absorpt_correction_type multi-scan
_exptl_absorpt_process_details
; Higashi, T. (1995). Program for 
 Absorption Correction.
 Rigaku Corporation, Tokyo, Japan.
;
_exptl_crystal_colour green
_exptl_crystal_density_diffrn 1.429
_exptl_crystal_density_method 'not measured'
_exptl_crystal_description prism
_exptl_crystal_F_000 3429
_exptl_crystal_size_max 0.50
_exptl_crystal_size_mid 0.50
_exptl_crystal_size_min 0.05
_refine_diff_density_max 0.621
_refine_diff_density_min -0.520
_refine_diff_density_rms 0.077
_refine_ls_extinction_method none
_refine_ls_goodness_of_fit_ref 1.080
_refine_ls_hydrogen_treatment constr
_refine_ls_matrix_type full
_refine_ls_number_parameters 1970
_refine_ls_number_reflns 23825
_refine_ls_number_restraints 695
_refine_ls_restrained_S_all 1.080
_refine_ls_R_factor_all 0.3301
_refine_ls_R_factor_gt 0.1280
_refine_ls_shift/su_max 0.000
_refine_ls_shift/su_mean 0.000
_refine_ls_structure_factor_coef Fsqd
_refine_ls_weighting_details 'calc w=1/[\s^2^(Fo^2^)+(0.1100P)^2^+0.0000P] where P=(Fo^2^+2Fc^2^)/3'
_refine_ls_weighting_scheme calc
_refine_ls_wR_factor_gt 0.2813
_refine_ls_wR_factor_ref 0.3748
_reflns_number_gt 5261
_reflns_number_total 23825
_reflns_threshold_expression >2sigma(I)
_cod_data_source_file ja5130034_si_005.cif
_cod_data_source_block 30503hm
_cod_depositor_comments 'Adding full bibliography for 4123391--4123395.cif.'
_cod_database_code 4123393

loop_
_symmetry_equiv_pos_as_xyz
'x, y, z'
'-x, -y, -z'

loop_
_atom_site_label
_atom_site_type_symbol
_atom_site_fract_x
_atom_site_fract_y
_atom_site_fract_z
_atom_site_U_iso_or_equiv
_atom_site_adp_type
_atom_site_occupancy
_atom_site_symmetry_multiplicity
_atom_site_calc_flag
_atom_site_refinement_flags
_atom_site_disorder_assembly
_atom_site_disorder_group
Cl1 Cl 0.6742(3) 0.5249(2) 0.15361(16) 0.1856(17) Uani 1 1 d . . .
Cl2 Cl 0.4568(2) 0.4962(2) 0.18596(14) 0.1703(15) Uani 1 1 d . . .
Cl3 Cl 0.4581(3) 0.6887(3) 0.03604(18) 0.2085(19) Uani 1 1 d . . .
Cl4 Cl 0.4406(3) 0.7480(3) 0.14208(17) 0.231(2) Uani 1 1 d . . .
Cl7 Cl 0.0423(4) 0.6240(3) 0.48698(19) 0.233(2) Uani 1 1 d . . .
Cl8 Cl 0.0230(3) 0.6260(2) 0.37438(17) 0.2082(19) Uani 1 1 d . . .
F1 F 0.6945(5) -0.1829(4) 0.4883(3) 0.149(3) Uani 1 1 d . . .
F2 F 0.6260(5) -0.0944(4) 0.5558(3) 0.154(3) Uani 1 1 d . . .
F3 F 0.5678(4) 0.0479(4) 0.5264(3) 0.148(3) Uani 1 1 d . . .
F4 F 0.5725(4) 0.0993(4) 0.4325(2) 0.140(2) Uani 1 1 d . . .
F5 F 0.6308(4) 0.0135(4) 0.3644(3) 0.140(2) Uani 1 1 d . . .
F6 F 1.1500(5) -0.3263(5) 0.2732(3) 0.144(3) Uani 1 1 d . . .
F7 F 1.3366(5) -0.3311(5) 0.2582(3) 0.177(4) Uani 1 1 d . . .
F8 F 1.3989(5) -0.2124(5) 0.2625(3) 0.173(3) Uani 1 1 d . . .
F9 F 1.2703(5) -0.0937(5) 0.2831(3) 0.158(3) Uani 1 1 d . . .
F10 F 1.0839(5) -0.0877(5) 0.2953(3) 0.144(3) Uani 1 1 d . . .
F11 F 0.7600(5) -0.4510(4) 0.3949(3) 0.158(3) Uani 1 1 d . . .
F12 F 0.9309(6) -0.5304(6) 0.4070(4) 0.213(4) Uani 1 1 d . . .
F13 F 1.0529(7) -0.5791(6) 0.3296(3) 0.243(5) Uani 1 1 d . . .
F14 F 1.0040(5) -0.5384(5) 0.2417(3) 0.213(4) Uani 1 1 d . . .
F15 F 0.8329(4) -0.4606(4) 0.2295(3) 0.145(3) Uani 1 1 d . . .
F16 F 0.3277(5) -0.4861(4) 0.3110(3) 0.153(3) Uani 1 1 d . . .
F17 F 0.2317(5) -0.5902(5) 0.3427(3) 0.174(3) Uani 1 1 d . . .
F18 F 0.1576(6) -0.6168(5) 0.4358(3) 0.200(4) Uani 1 1 d . . .
F19 F 0.1754(7) -0.5364(5) 0.5009(4) 0.210(4) Uani 1 1 d . . .
F20 F 0.2766(5) -0.4370(4) 0.4707(3) 0.148(3) Uani 1 1 d . . .
C1 C 0.2260(11) -0.1036(10) 0.5344(8) 0.130(5) Uani 1 1 d . . .
C2 C 0.2872(11) -0.1715(8) 0.5376(6) 0.112(4) Uani 1 1 d . . .
H1 H 0.3004 -0.2032 0.5665 0.135 Uiso 1 1 calc R . .
C3 C 0.3234(9) -0.1824(9) 0.4912(8) 0.118(4) Uani 1 1 d . . .
H2 H 0.3640 -0.2245 0.4814 0.142 Uiso 1 1 calc R . .
C4 C 0.2902(10) -0.1208(12) 0.4605(7) 0.123(4) Uani 1 1 d . . .
C5 C 0.3254(8) -0.1059(9) 0.4099(6) 0.111(4) Uani 1 1 d . . .
C6 C 0.3142(9) -0.0384(11) 0.3835(6) 0.116(4) Uani 1 1 d . . .
C7 C 0.3693(9) -0.0208(9) 0.3384(6) 0.122(5) Uani 1 1 d . . .
H3 H 0.4109 -0.0534 0.3190 0.146 Uiso 1 1 calc R . .
C8 C 0.3538(8) 0.0480(9) 0.3277(5) 0.124(5) Uani 1 1 d . . .
H4 H 0.3815 0.0739 0.2991 0.148 Uiso 1 1 calc R . .
C9 C 0.2865(11) 0.0783(11) 0.3674(6) 0.131(5) Uani 1 1 d . . .
C10 C 0.2463(11) 0.1497(10) 0.3682(6) 0.128(5) Uani 1 1 d . . .
C11 C 0.1613(10) 0.1694(9) 0.4030(6) 0.120(4) Uani 1 1 d . . .
C12 C 0.1034(11) 0.2381(7) 0.3988(5) 0.119(4) Uani 1 1 d . . .
H5 H 0.1164 0.2792 0.3779 0.143 Uiso 1 1 calc R . .
C13 C 0.0240(9) 0.2317(9) 0.4318(5) 0.125(5) Uani 1 1 d . . .
H6 H -0.0306 0.2691 0.4364 0.150 Uiso 1 1 calc R . .
C14 C 0.0331(12) 0.1626(10) 0.4585(7) 0.130(5) Uani 1 1 d U . .
C15 C -0.0261(9) 0.1399(8) 0.4973(6) 0.122(4) Uani 1 1 d U . .
H7 H -0.0885 0.1683 0.5035 0.146 Uiso 1 1 calc R . .
C16 C -0.0021(11) 0.0790(9) 0.5281(6) 0.122(4) Uani 1 1 d U . .
C17 C -0.0506(10) 0.0550(8) 0.5745(5) 0.115(4) Uani 1 1 d . . .
H8 H -0.1137 0.0766 0.5871 0.138 Uiso 1 1 calc R . .
C18 C 0.0018(9) 0.0000(7) 0.5977(5) 0.116(4) Uani 1 1 d . . .
H9 H -0.0127 -0.0237 0.6297 0.139 Uiso 1 1 calc R . .
C19 C 0.0853(11) -0.0157(8) 0.5638(6) 0.108(4) Uani 1 1 d . . .
C20 C 0.1597(10) -0.0733(9) 0.5727(7) 0.127(5) Uani 1 1 d . . .
C21 C 0.3272(12) -0.3333(9) 0.3807(5) 0.118(4) Uani 1 1 d . . .
C22 C 0.2373(9) -0.2961(9) 0.3976(5) 0.133(5) Uani 1 1 d . . .
H31 H 0.1809 -0.3137 0.4059 0.160 Uiso 1 1 calc R . .
C23 C 0.2446(8) -0.2300(9) 0.4003(4) 0.110(4) Uani 1 1 d . . .
H32 H 0.1943 -0.1927 0.4107 0.132 Uiso 1 1 calc R . .
C24 C 0.3423(10) -0.2267(10) 0.3843(5) 0.121(5) Uani 1 1 d . . .
C25 C 0.3825(9) -0.1715(8) 0.3869(5) 0.118(4) Uani 1 1 d . . .
C26 C 0.4845(11) -0.1754(7) 0.3695(5) 0.114(4) Uani 1 1 d . . .
C27 C 0.5512(10) -0.2125(6) 0.3346(5) 0.125(4) Uani 1 1 d . . .
H33 H 0.5376 -0.2407 0.3145 0.150 Uiso 1 1 calc R . .
C28 C 0.6398(9) -0.1999(8) 0.3352(5) 0.137(5) Uani 1 1 d . . .
H34 H 0.6972 -0.2189 0.3156 0.164 Uiso 1 1 calc R . .
C29 C 0.6318(12) -0.1546(7) 0.3694(5) 0.124(4) Uani 1 1 d . . .
C30 C 0.7036(11) -0.1358(8) 0.3862(5) 0.131(5) Uani 1 1 d . . .
C31 C 0.8018(10) -0.1528(7) 0.3709(6) 0.118(4) Uani 1 1 d . . .
C32 C 0.8721(11) -0.1395(7) 0.3955(5) 0.130(4) Uani 1 1 d . . .
H35 H 0.8597 -0.1181 0.4240 0.156 Uiso 1 1 calc R . .
C33 C 0.9587(9) -0.1635(7) 0.3701(6) 0.126(5) Uani 1 1 d . . .
H36 H 1.0185 -0.1643 0.3786 0.151 Uiso 1 1 calc R . .
C34 C 0.9440(10) -0.1872(7) 0.3286(7) 0.123(5) Uani 1 1 d . . .
C35 C 1.0039(9) -0.2040(7) 0.2870(7) 0.118(4) Uani 1 1 d . . .
C36 C 0.9691(13) -0.2139(7) 0.2465(6) 0.122(5) Uani 1 1 d . . .
C37 C 1.0239(10) -0.2015(7) 0.2007(8) 0.136(5) Uani 1 1 d . . .
H37 H 1.0873 -0.1951 0.1942 0.164 Uiso 1 1 calc R . .
C38 C 0.9653(12) -0.2004(7) 0.1665(5) 0.138(5) Uani 1 1 d . . .
H38 H 0.9821 -0.1910 0.1322 0.166 Uiso 1 1 calc R . .
C39 C 0.8722(14) -0.2166(7) 0.1927(6) 0.136(6) Uani 1 1 d . . .
C40 C 0.7890(10) -0.2226(9) 0.1803(8) 0.131(6) Uani 1 1 d . . .
C41 C 0.7334(11) -0.2652(10) 0.2138(7) 0.116(5) Uani 1 1 d . . .
C42 C 0.6384(11) -0.2591(7) 0.2061(6) 0.119(5) Uani 1 1 d . . .
H39 H 0.6041 -0.2282 0.1822 0.143 Uiso 1 1 calc R . .
C43 C 0.6096(10) -0.3090(10) 0.2419(7) 0.119(5) Uani 1 1 d . . .
H40 H 0.5484 -0.3194 0.2485 0.143 Uiso 1 1 calc R . .
C44 C 0.6872(17) -0.3431(8) 0.2680(6) 0.125(6) Uani 1 1 d . . .
C45 C 0.6935(9) -0.4034(11) 0.3016(6) 0.120(5) Uani 1 1 d . . .
C46 C 0.6138(12) -0.4301(10) 0.3285(5) 0.121(5) Uani 1 1 d . . .
C47 C 0.6079(10) -0.5031(10) 0.3497(5) 0.126(5) Uani 1 1 d . . .
H41 H 0.6607 -0.5423 0.3518 0.151 Uiso 1 1 calc R . .
C48 C 0.5170(13) -0.5059(9) 0.3656(4) 0.126(4) Uani 1 1 d . . .
H42 H 0.4931 -0.5469 0.3793 0.151 Uiso 1 1 calc R . .
C49 C 0.4630(13) -0.4350(11) 0.3578(5) 0.125(5) Uani 1 1 d . . .
C50 C 0.3632(10) -0.4034(9) 0.3748(4) 0.111(4) Uani 1 1 d . . .
C51 C 0.7471(9) -0.0087(13) 0.0746(10) 0.126(5) Uani 1 1 d . . .
C52 C 0.7790(12) -0.0096(11) 0.1190(11) 0.134(5) Uani 1 1 d . . .
H10 H 0.7933 0.0302 0.1276 0.161 Uiso 1 1 calc R . .
C53 C 0.7866(10) -0.0719(14) 0.1471(6) 0.140(5) Uani 1 1 d . . .
H11 H 0.8054 -0.0847 0.1785 0.167 Uiso 1 1 calc R . .
C54 C 0.7609(10) -0.1145(12) 0.1206(9) 0.129(5) Uani 1 1 d U . .
C55 C 0.7703(9) -0.1892(11) 0.1311(7) 0.123(5) Uani 1 1 d U . .
C56 C 0.7686(9) -0.2305(9) 0.0979(7) 0.117(4) Uani 1 1 d U . .
C57 C 0.8024(8) -0.3076(8) 0.1084(5) 0.123(4) Uani 1 1 d U . .
H12 H 0.8208 -0.3366 0.1374 0.148 Uiso 1 1 calc R . .
C58 C 0.7998(8) -0.3256(8) 0.0647(6) 0.125(4) Uani 1 1 d U . .
H13 H 0.8188 -0.3726 0.0578 0.150 Uiso 1 1 calc R . .
C59 C 0.7660(9) -0.2667(10) 0.0311(7) 0.121(4) Uani 1 1 d U . .
C60 C 0.7407(9) -0.2674(9) -0.0144(6) 0.120(4) Uani 1 1 d U . .
C61 C 0.6860(11) -0.2102(11) -0.0378(6) 0.140(5) Uani 1 1 d U . .
C62 C 0.6460(11) -0.2149(9) -0.0799(6) 0.152(5) Uani 1 1 d U . .
H14 H 0.6567 -0.2539 -0.0968 0.183 Uiso 1 1 calc R . .
C63 C 0.5901(12) -0.1503(10) -0.0886(6) 0.174(6) Uani 1 1 d U . .
H15 H 0.5518 -0.1370 -0.1138 0.209 Uiso 1 1 calc R . .
C64 C 0.5928(13) -0.1029(13) -0.0570(7) 0.179(6) Uani 1 1 d U . .
C65 C 0.5644(14) -0.0300(11) -0.0632(7) 0.197(7) Uani 1 1 d U . .
H16 H 0.5250 -0.0050 -0.0868 0.237 Uiso 1 1 calc R . .
C66 C 0.5940(15) 0.0037(11) -0.0351(8) 0.185(6) Uani 1 1 d U . .
C67 C 0.5743(13) 0.0820(10) -0.0487(7) 0.199(6) Uani 1 1 d U . .
H17 H 0.5356 0.1098 -0.0719 0.239 Uiso 1 1 calc R . .
C68 C 0.6219(13) 0.1054(10) -0.0218(7) 0.188(6) Uani 1 1 d U . .
H18 H 0.6219 0.1536 -0.0226 0.225 Uiso 1 1 calc R . .
C69 C 0.6705(13) 0.0499(11) 0.0072(8) 0.151(6) Uani 1 1 d U . .
C70 C 0.7192(11) 0.0496(11) 0.0435(7) 0.123(5) Uani 1 1 d . . .
C71 C 0.2866(11) 0.2065(8) 0.3314(7) 0.115(4) Uani 1 1 d . . .
C72 C 0.3703(10) 0.2160(8) 0.3465(5) 0.114(4) Uani 1 1 d . . .
H19 H 0.3947 0.1887 0.3746 0.137 Uiso 1 1 calc R . .
C73 C 0.4128(11) 0.2679(10) 0.3171(7) 0.125(5) Uani 1 1 d . . .
C74 C 0.3795(12) 0.3008(9) 0.2760(7) 0.126(5) Uani 1 1 d . . .
H20 H 0.4124 0.3332 0.2548 0.152 Uiso 1 1 calc R . .
C75 C 0.2985(15) 0.2895(10) 0.2629(7) 0.135(5) Uani 1 1 d . . .
C76 C 0.2510(11) 0.2398(10) 0.2911(6) 0.129(6) Uani 1 1 d . . .
H21 H 0.1969 0.2301 0.2823 0.154 Uiso 1 1 calc R . .
C77 C 0.5019(11) 0.2788(8) 0.3312(6) 0.127(4) Uani 1 1 d . . .
C78 C 0.4828(8) 0.2929(6) 0.3847(5) 0.135(4) Uani 1 1 d . . .
H83 H 0.4637 0.2523 0.4064 0.202 Uiso 1 1 calc R . .
H84 H 0.4317 0.3353 0.3882 0.202 Uiso 1 1 calc R . .
H85 H 0.5408 0.3001 0.3933 0.202 Uiso 1 1 calc R . .
C79 C 0.5866(8) 0.2171(7) 0.3233(5) 0.148(5) Uani 1 1 d . . .
H86 H 0.5711 0.1735 0.3423 0.223 Uiso 1 1 calc R . .
H87 H 0.6420 0.2257 0.3338 0.223 Uiso 1 1 calc R . .
H88 H 0.6013 0.2125 0.2887 0.223 Uiso 1 1 calc R . .
C80 C 0.5304(8) 0.3450(7) 0.2991(5) 0.140(5) Uani 1 1 d . . .
H89 H 0.4780 0.3864 0.3032 0.210 Uiso 1 1 calc R . .
H90 H 0.5439 0.3382 0.2649 0.210 Uiso 1 1 calc R . .
H91 H 0.5872 0.3525 0.3087 0.210 Uiso 1 1 calc R . .
C81 C 0.2610(11) 0.3273(10) 0.2166(7) 0.142(5) Uani 1 1 d U . .
C82 C 0.3467(8) 0.3274(7) 0.1728(4) 0.152(5) Uani 1 1 d U . .
H92 H 0.3988 0.3413 0.1827 0.227 Uiso 1 1 calc R . .
H93 H 0.3248 0.3611 0.1448 0.227 Uiso 1 1 calc R . .
H94 H 0.3693 0.2800 0.1637 0.227 Uiso 1 1 calc R . .
C83 C 0.2284(11) 0.4045(9) 0.2201(6) 0.204(7) Uani 1 1 d U . .
H95 H 0.2788 0.4208 0.2298 0.306 Uiso 1 1 calc R . .
H96 H 0.1711 0.4123 0.2444 0.306 Uiso 1 1 calc R . .
H97 H 0.2140 0.4310 0.1885 0.306 Uiso 1 1 calc R . .
C84 C 0.1844(11) 0.3036(9) 0.2024(6) 0.203(7) Uani 1 1 d U . .
H98 H 0.1666 0.3326 0.1720 0.305 Uiso 1 1 calc R . .
H99 H 0.1289 0.3084 0.2280 0.305 Uiso 1 1 calc R . .
H100 H 0.2066 0.2540 0.1977 0.305 Uiso 1 1 calc R . .
C85 C 0.1604(8) -0.1104(10) 0.6235(8) 0.131(5) Uani 1 1 d U . .
C86 C 0.1526(8) -0.1816(9) 0.6367(6) 0.129(5) Uani 1 1 d U . .
H22 H 0.1479 -0.2081 0.6130 0.155 Uiso 1 1 calc R . .
C87 C 0.1519(9) -0.2115(10) 0.6848(7) 0.131(5) Uani 1 1 d U . .
C88 C 0.1556(9) -0.1704(11) 0.7188(5) 0.141(5) Uani 1 1 d U . .
H23 H 0.1530 -0.1904 0.7521 0.169 Uiso 1 1 calc R . .
C89 C 0.1632(10) -0.1011(11) 0.7047(7) 0.134(5) Uani 1 1 d U . .
C90 C 0.1636(8) -0.0687(9) 0.6582(7) 0.135(5) Uani 1 1 d U . .
H24 H 0.1659 -0.0203 0.6492 0.162 Uiso 1 1 calc R . .
C91 C 0.1392(12) -0.2851(10) 0.6991(6) 0.150(5) Uani 1 1 d . . .
C92 C 0.1827(9) -0.3319(7) 0.6575(5) 0.161(5) Uani 1 1 d . . .
H101 H 0.1752 -0.3804 0.6694 0.242 Uiso 1 1 calc R . .
H102 H 0.2505 -0.3320 0.6478 0.242 Uiso 1 1 calc R . .
H103 H 0.1494 -0.3124 0.6294 0.242 Uiso 1 1 calc R . .
C93 C 0.0301(9) -0.2847(8) 0.7126(6) 0.185(6) Uani 1 1 d . . .
H104 H 0.0221 -0.3333 0.7226 0.277 Uiso 1 1 calc R . .
H105 H -0.0017 -0.2630 0.6842 0.277 Uiso 1 1 calc R . .
H106 H 0.0021 -0.2575 0.7393 0.277 Uiso 1 1 calc R . .
C94 C 0.1871(11) -0.3240(9) 0.7453(6) 0.191(6) Uani 1 1 d . . .
H107 H 0.1789 -0.3727 0.7529 0.287 Uiso 1 1 calc R . .
H108 H 0.1571 -0.2992 0.7730 0.287 Uiso 1 1 calc R . .
H109 H 0.2552 -0.3242 0.7386 0.287 Uiso 1 1 calc R . .
C95 C 0.1616(12) -0.0585(11) 0.7431(6) 0.155(5) Uani 1 1 d U . .
C96 C 0.1555(12) 0.0204(10) 0.7275(6) 0.219(8) Uani 1 1 d U . .
H110 H 0.2030 0.0279 0.6987 0.328 Uiso 1 1 calc R . .
H111 H 0.1679 0.0405 0.7540 0.328 Uiso 1 1 calc R . .
H112 H 0.0918 0.0437 0.7197 0.328 Uiso 1 1 calc R . .
C97 C 0.0939(13) -0.0703(10) 0.7879(7) 0.243(8) Uani 1 1 d U . .
H113 H 0.1000 -0.1211 0.7986 0.365 Uiso 1 1 calc R . .
H114 H 0.0289 -0.0484 0.7815 0.365 Uiso 1 1 calc R . .
H115 H 0.1079 -0.0491 0.8134 0.365 Uiso 1 1 calc R . .
C98 C 0.2580(15) -0.0807(11) 0.7629(7) 0.255(9) Uani 1 1 d U . .
H116 H 0.3098 -0.0750 0.7360 0.382 Uiso 1 1 calc R . .
H117 H 0.2680 -0.1302 0.7783 0.382 Uiso 1 1 calc R . .
H118 H 0.2571 -0.0508 0.7869 0.382 Uiso 1 1 calc R . .
C99 C 0.6672(5) -0.0863(6) 0.4240(4) 0.126(4) Uani 1 1 d GU . .
C100 C 0.6660(6) -0.1149(5) 0.4728(5) 0.112(4) Uani 1 1 d GU . .
C101 C 0.6335(6) -0.0712(7) 0.5082(3) 0.135(5) Uani 1 1 d GU . .
C102 C 0.6023(6) 0.0012(6) 0.4949(4) 0.132(5) Uani 1 1 d GU . .
C103 C 0.6036(6) 0.0299(5) 0.4461(5) 0.136(5) Uani 1 1 d GU . .
C104 C 0.6360(6) -0.0139(7) 0.4106(3) 0.117(4) Uani 1 1 d GU . .
C105 C 1.1094(10) -0.2036(9) 0.2841(4) 0.120(5) Uani 1 1 d . . .
C106 C 1.1769(10) -0.2655(10) 0.2735(5) 0.126(5) Uani 1 1 d . . .
C107 C 1.2759(13) -0.2726(12) 0.2665(6) 0.136(6) Uani 1 1 d . . .
C108 C 1.3031(12) -0.2142(14) 0.2704(5) 0.148(7) Uani 1 1 d . . .
C109 C 1.2413(11) -0.1511(11) 0.2794(5) 0.138(6) Uani 1 1 d . . .
C110 C 1.1487(12) -0.1467(10) 0.2861(5) 0.133(5) Uani 1 1 d . . .
C111 C 0.7864(9) -0.4530(7) 0.3109(6) 0.112(4) Uani 1 1 d . . .
C112 C 0.8200(11) -0.4714(9) 0.3560(7) 0.140(5) Uani 1 1 d . . .
C113 C 0.9054(13) -0.5131(10) 0.3618(7) 0.158(6) Uani 1 1 d . . .
C114 C 0.9676(13) -0.5357(11) 0.3254(9) 0.200(9) Uani 1 1 d . . .
C115 C 0.9432(10) -0.5166(10) 0.2805(7) 0.159(6) Uani 1 1 d . . .
C116 C 0.8564(11) -0.4765(8) 0.2756(6) 0.142(5) Uani 1 1 d . . .
C117 C 0.3034(10) -0.4568(9) 0.3882(6) 0.124(4) Uani 1 1 d U . .
C118 C 0.2645(11) -0.4704(9) 0.4347(7) 0.138(5) Uani 1 1 d U . .
C119 C 0.2112(13) -0.5260(11) 0.4548(8) 0.165(6) Uani 1 1 d U . .
C120 C 0.2048(12) -0.5639(10) 0.4214(8) 0.160(5) Uani 1 1 d U . .
C121 C 0.2450(12) -0.5497(10) 0.3758(7) 0.152(5) Uani 1 1 d U . .
C122 C 0.2903(11) -0.4955(10) 0.3568(7) 0.140(5) Uani 1 1 d U . .
C123 C 0.7793(11) -0.3360(9) -0.0351(5) 0.133(5) Uani 1 1 d . . .
C124 C 0.8763(10) -0.3555(8) -0.0548(5) 0.119(4) Uani 1 1 d . . .
H25 H 0.9172 -0.3248 -0.0557 0.142 Uiso 1 1 calc R . .
C125 C 0.9133(11) -0.4197(10) -0.0730(5) 0.132(5) Uani 1 1 d . . .
C126 C 0.8565(12) -0.4643(8) -0.0692(5) 0.133(5) Uani 1 1 d . . .
H26 H 0.8813 -0.5085 -0.0805 0.159 Uiso 1 1 calc R . .
C127 C 0.7576(12) -0.4458(10) -0.0479(5) 0.138(5) Uani 1 1 d . . .
C128 C 0.7243(11) -0.3830(10) -0.0317(5) 0.139(5) Uani 1 1 d . . .
H27 H 0.6595 -0.3712 -0.0172 0.167 Uiso 1 1 calc R . .
C129 C 1.0173(10) -0.4377(9) -0.0955(6) 0.129(5) Uani 1 1 d . . .
C130 C 1.0409(9) -0.3781(8) -0.1341(5) 0.164(5) Uani 1 1 d . . .
H47 H 1.0014 -0.3701 -0.1597 0.245 Uiso 1 1 calc R . .
H48 H 1.1083 -0.3903 -0.1481 0.245 Uiso 1 1 calc R . .
H49 H 1.0284 -0.3350 -0.1195 0.245 Uiso 1 1 calc R . .
C131 C 1.0817(10) -0.4527(8) -0.0575(5) 0.173(6) Uani 1 1 d . . .
H50 H 1.0654 -0.4908 -0.0321 0.260 Uiso 1 1 calc R . .
H51 H 1.0736 -0.4100 -0.0430 0.260 Uiso 1 1 calc R . .
H52 H 1.1481 -0.4669 -0.0726 0.260 Uiso 1 1 calc R . .
C132 C 1.0404(8) -0.5052(8) -0.1189(5) 0.156(5) Uani 1 1 d . . .
H53 H 1.0013 -0.4981 -0.1446 0.235 Uiso 1 1 calc R . .
H54 H 1.0268 -0.5448 -0.0941 0.235 Uiso 1 1 calc R . .
H55 H 1.1079 -0.5156 -0.1330 0.235 Uiso 1 1 calc R . .
C133 C 0.6957(12) -0.5022(10) -0.0403(8) 0.177(6) Uani 1 1 d DU . .
C134 C 0.7537(13) -0.5807(10) -0.0290(7) 0.255(8) Uani 1 1 d U . .
H56 H 0.7908 -0.5846 -0.0030 0.383 Uiso 1 1 calc R . .
H57 H 0.7968 -0.5941 -0.0583 0.383 Uiso 1 1 calc R . .
H58 H 0.7095 -0.6123 -0.0187 0.383 Uiso 1 1 calc R . .
C135 C 0.6422(14) -0.4912(11) -0.0780(7) 0.250(10) Uiso 1 1 d DU . .
H59 H 0.6846 -0.4902 -0.1092 0.375 Uiso 1 1 calc R . .
H60 H 0.5954 -0.4461 -0.0775 0.375 Uiso 1 1 calc R . .
H61 H 0.6091 -0.5297 -0.0738 0.375 Uiso 1 1 calc R . .
C136 C 0.6277(13) -0.5020(10) 0.0082(7) 0.239(8) Uani 1 1 d U . .
H62 H 0.6648 -0.5178 0.0352 0.358 Uiso 1 1 calc R . .
H63 H 0.5857 -0.5341 0.0101 0.358 Uiso 1 1 calc R . .
H64 H 0.5894 -0.4541 0.0104 0.358 Uiso 1 1 calc R . .
C137 C 0.7451(12) 0.1161(10) 0.0468(6) 0.128(4) Uani 1 1 d . . .
C138 C 0.8352(12) 0.1249(11) 0.0254(6) 0.166(6) Uani 1 1 d . . .
H28 H 0.8762 0.0920 0.0060 0.199 Uiso 1 1 calc R . .
C139 C 0.8632(12) 0.1812(12) 0.0327(8) 0.181(7) Uani 1 1 d . . .
C140 C 0.8040(12) 0.2300(8) 0.0604(5) 0.142(5) Uani 1 1 d . . .
H29 H 0.8239 0.2703 0.0645 0.170 Uiso 1 1 calc R . .
C141 C 0.7164(12) 0.2191(9) 0.0816(6) 0.139(5) Uani 1 1 d . . .
C142 C 0.6867(10) 0.1640(11) 0.0756(5) 0.139(5) Uani 1 1 d . . .
H30 H 0.6255 0.1573 0.0910 0.167 Uiso 1 1 calc R . .
C143 C 0.9723(15) 0.1905(12) 0.0139(8) 0.211(7) Uani 1 1 d U . .
C144 C 1.0248(9) 0.1335(9) -0.0192(6) 0.192(6) Uani 1 1 d U . .
H65 H 1.0917 0.1361 -0.0286 0.289 Uiso 1 1 calc R . .
H66 H 0.9947 0.1422 -0.0484 0.289 Uiso 1 1 calc R . .
H67 H 1.0208 0.0865 -0.0014 0.289 Uiso 1 1 calc R . .
C145 C 0.9614(11) 0.2661(10) -0.0195(5) 0.202(7) Uani 1 1 d U . .
H68 H 0.9319 0.3032 0.0006 0.303 Uiso 1 1 calc R . .
H69 H 0.9212 0.2687 -0.0440 0.303 Uiso 1 1 calc R . .
H70 H 1.0243 0.2729 -0.0358 0.303 Uiso 1 1 calc R . .
C146 C 1.0326(12) 0.1810(8) 0.0644(7) 0.232(8) Uani 1 1 d U . .
H71 H 0.9984 0.2165 0.0852 0.349 Uiso 1 1 calc R . .
H72 H 1.0975 0.1876 0.0527 0.349 Uiso 1 1 calc R . .
H73 H 1.0351 0.1336 0.0832 0.349 Uiso 1 1 calc R . .
C147 C 0.6517(12) 0.2730(11) 0.1135(7) 0.165(5) Uani 1 1 d U . .
C148 C 0.6060(10) 0.2364(8) 0.1609(5) 0.172(6) Uani 1 1 d U . .
H74 H 0.5874 0.1950 0.1548 0.259 Uiso 1 1 calc R . .
H75 H 0.5494 0.2692 0.1744 0.259 Uiso 1 1 calc R . .
H76 H 0.6516 0.2213 0.1840 0.259 Uiso 1 1 calc R . .
C149 C 0.5683(10) 0.3160(7) 0.0833(5) 0.182(6) Uani 1 1 d U . .
H77 H 0.5323 0.2834 0.0779 0.272 Uiso 1 1 calc R . .
H78 H 0.5958 0.3390 0.0520 0.272 Uiso 1 1 calc R . .
H79 H 0.5256 0.3519 0.1016 0.272 Uiso 1 1 calc R . .
C150 C 0.6941(14) 0.3306(11) 0.1192(7) 0.253(9) Uani 1 1 d U . .
H80 H 0.6503 0.3598 0.1419 0.380 Uiso 1 1 calc R . .
H81 H 0.7059 0.3598 0.0875 0.380 Uiso 1 1 calc R . .
H82 H 0.7544 0.3103 0.1318 0.380 Uiso 1 1 calc R . .
C151 C 0.6191(11) 0.5051(8) 0.2131(5) 0.155(5) Uani 1 1 d . . .
H119 H 0.6350 0.4532 0.2230 0.187 Uiso 1 1 calc R . .
H120 H 0.6458 0.5263 0.2347 0.187 Uiso 1 1 calc R . .
C152 C 0.5158(9) 0.5296(8) 0.2208(5) 0.157(6) Uani 1 1 d . . .
H121 H 0.4999 0.5818 0.2134 0.188 Uiso 1 1 calc R . .
H122 H 0.4917 0.5163 0.2556 0.188 Uiso 1 1 calc R . .
C153 C 0.5237(17) 0.6615(17) 0.0833(7) 0.324(19) Uani 1 1 d . . .
H123 H 0.4888 0.6345 0.1108 0.389 Uiso 1 1 calc R . .
H124 H 0.5852 0.6299 0.0726 0.389 Uiso 1 1 calc R . .
C154 C 0.5392(12) 0.7148(11) 0.0974(9) 0.240(13) Uani 1 1 d . . .
H125 H 0.5465 0.7523 0.0692 0.288 Uiso 1 1 calc R . .
H126 H 0.5988 0.7006 0.1117 0.288 Uiso 1 1 calc R . .
C157 C -0.0469(14) 0.6789(9) 0.4571(8) 0.254(12) Uani 1 1 d . . .
H131 H -0.1039 0.6931 0.4812 0.305 Uiso 1 1 calc R . .
H132 H -0.0258 0.7222 0.4402 0.305 Uiso 1 1 calc R . .
C158 C -0.0738(17) 0.6431(14) 0.4198(8) 0.290(14) Uani 1 1 d . . .
H133 H -0.1290 0.6744 0.4055 0.347 Uiso 1 1 calc R . .
H134 H -0.0918 0.5983 0.4360 0.347 Uiso 1 1 calc R . .
N1 N 0.2283(7) -0.0689(5) 0.4867(6) 0.109(3) Uani 1 1 d . . .
N2 N 0.2630(6) 0.0230(7) 0.4014(4) 0.115(3) Uani 1 1 d . . .
N3 N 0.1184(8) 0.1225(5) 0.4393(4) 0.113(3) Uani 1 1 d . . .
N4 N 0.0863(6) 0.0300(6) 0.5206(4) 0.106(3) Uani 1 1 d . . .
N5 N 0.3905(7) -0.2906(7) 0.3706(3) 0.113(3) Uani 1 1 d . . .
H43 H 0.4508 -0.3019 0.3577 0.135 Uiso 1 1 calc R . .
N6 N 0.5336(8) -0.1383(6) 0.3895(4) 0.128(4) Uani 1 1 d . . .
H44 H 0.5079 -0.1096 0.4109 0.154 Uiso 1 1 calc R . .
N7 N 0.8460(8) -0.1845(5) 0.3307(4) 0.123(3) Uani 1 1 d . . .
N8 N 0.8848(7) -0.2227(5) 0.2411(5) 0.127(4) Uani 1 1 d . . .
H45 H 0.8410 -0.2316 0.2659 0.152 Uiso 1 1 calc R . .
N9 N 0.7612(9) -0.3141(8) 0.2515(5) 0.122(4) Uani 1 1 d . . .
N10 N 0.5248(11) -0.3919(6) 0.3358(4) 0.120(3) Uani 1 1 d . . .
H46 H 0.5078 -0.3458 0.3276 0.144 Uiso 1 1 calc R . .
N11 N 0.7389(7) -0.0788(11) 0.0775(6) 0.121(4) Uani 1 1 d . . .
N12 N 0.7442(6) -0.2067(6) 0.0537(5) 0.115(3) Uani 1 1 d U . .
N13 N 0.6579(9) -0.1444(8) -0.0264(4) 0.138(4) Uani 1 1 d U . .
N14 N 0.6520(9) -0.0151(7) -0.0014(5) 0.154(4) Uani 1 1 d U . .
Ni1 Ni 0.17414(12) 0.02627(11) 0.46122(7) 0.1192(8) Uani 1 1 d . . .
Ni2 Ni 0.69875(13) -0.11218(12) 0.02559(8) 0.1300(8) Uani 1 1 d . . .
C166 C 0.4455(19) 0.4037(14) 0.5378(8) 0.178(11) Uani 0.781(11) 1 d P A 1
H139 H 0.4708 0.4214 0.5618 0.213 Uiso 0.781(11) 1 calc PR A 1
H140 H 0.3856 0.4375 0.5309 0.213 Uiso 0.781(11) 1 calc PR A 1
C167 C 0.4258(14) 0.3434(17) 0.5575(9) 0.165(10) Uani 0.781(11) 1 d P A 1
H141 H 0.3838 0.3495 0.5888 0.197 Uiso 0.781(11) 1 calc PR A 1
H142 H 0.4857 0.3098 0.5647 0.197 Uiso 0.781(11) 1 calc PR A 1
Cl15 Cl 0.5342(6) 0.4030(4) 0.4797(3) 0.238(4) Uani 0.781(11) 1 d P A 1
Cl16 Cl 0.3770(6) 0.3095(4) 0.5269(3) 0.222(4) Uani 0.781(11) 1 d P A 1
C168 C 0.628(3) 0.366(2) 0.4653(13) 0.073(14) Uiso 0.219(11) 1 d PD A 2
O3 O 0.551(3) 0.3877(19) 0.5154(14) 0.106(14) Uiso 0.219(11) 1 d PD A 2
C169 C 0.334(4) 0.376(3) 0.490(2) 0.112(19) Uiso 0.219(11) 1 d P A 2
O4 O 0.408(6) 0.384(4) 0.503(3) 0.24(3) Uiso 0.219(11) 1 d P A 2
O1 O 0.2199(14) 0.7284(17) 0.1114(11) 0.66(3) Uani 1 1 d D . .
C183 C 0.274(4) 0.682(3) 0.148(2) 0.82(8) Uani 1 1 d D . .
C184 C -0.0299(13) 0.6204(10) 0.2606(7) 0.093(6) Uiso 0.50 1 d PD B 1
O6 O 0.026(2) 0.6051(15) 0.2141(10) 0.271(12) Uiso 0.50 1 d PD B 1
C185 C 0.0722(19) 0.6217(14) 0.1479(10) 0.149(9) Uiso 0.50 1 d PD C 2
O7 O 0.142(6) 0.597(5) 0.181(3) 0.72(7) Uiso 0.50 1 d PD C 2
C161 C -0.1948(15) -0.0636(14) 0.7564(8) 0.200(12) Uani 0.710(9) 1 d PD D 1
H149 H -0.1785 -0.0188 0.7585 0.240 Uiso 0.710(9) 1 calc PR D 1
H150 H -0.2495 -0.0499 0.7382 0.240 Uiso 0.710(9) 1 calc PR D 1
C162 C -0.2309(18) -0.087(2) 0.8019(11) 0.43(4) Uani 0.710(9) 1 d PD D 1
H151 H -0.2769 -0.1147 0.7995 0.512 Uiso 0.710(9) 1 calc PR D 1
H152 H -0.2681 -0.0451 0.8166 0.512 Uiso 0.710(9) 1 calc PR D 1
Cl11 Cl -0.1036(4) -0.1036(3) 0.7182(2) 0.171(3) Uani 0.710(9) 1 d PD D 1
Cl12 Cl -0.1590(17) -0.1378(12) 0.8430(7) 0.514(14) Uani 0.710(9) 1 d PD D 1
O11 O -0.1412(14) -0.1573(12) 0.8342(8) 0.053(6) Uiso 0.290(9) 1 d PD D 2
C189 C -0.159(8) -0.106(4) 0.790(3) 0.27(5) Uiso 0.290(9) 1 d PD D 2
Cl5 Cl 0.4632(6) 0.9278(5) 0.1899(4) 0.393(5) Uani 1 1 d D . .
Cl6 Cl 0.5031(4) 1.0753(3) 0.20841(17) 0.228(2) Uani 1 1 d D . .
C155 C 0.5560(12) 0.9349(11) 0.2059(13) 0.40(3) Uani 1 1 d D . .
H127 H 0.5815 0.8874 0.2232 0.484 Uiso 1 1 calc R . .
H128 H 0.6005 0.9404 0.1752 0.484 Uiso 1 1 calc R . .
C156 C 0.5716(14) 0.9795(14) 0.2320(7) 0.43(3) Uani 1 1 d D . .
H147 H 0.6406 0.9776 0.2282 0.518 Uiso 1 1 calc R . .
H148 H 0.5484 0.9661 0.2669 0.518 Uiso 1 1 calc R . .
C171 C 0.2014(17) 0.9876(13) 0.1143(8) 0.367(17) Uani 1 1 d D . .
H153 H 0.1611 1.0324 0.1240 0.440 Uiso 1 1 calc R . .
H154 H 0.2639 0.9968 0.0979 0.440 Uiso 1 1 calc R . .
C172 C 0.1569(17) 0.965(3) 0.0802(8) 0.69(3) Uani 1 1 d D . .
H155 H 0.1868 0.9148 0.0776 0.830 Uiso 1 1 calc R . .
H156 H 0.1698 0.9929 0.0477 0.830 Uiso 1 1 calc R . .
Cl17 Cl 0.0340(4) 0.9740(3) 0.0965(2) 0.248(2) Uani 1 1 d D . .
Cl18 Cl 0.2186(5) 0.9231(5) 0.1679(3) 0.329(4) Uani 1 1 d D . .

loop_
_atom_site_aniso_label
_atom_site_aniso_U_11
_atom_site_aniso_U_22
_atom_site_aniso_U_33
_atom_site_aniso_U_23
_atom_site_aniso_U_13
_atom_site_aniso_U_12
Cl1 0.137(3) 0.234(5) 0.180(4) -0.043(3) 0.005(3) -0.044(3)
Cl2 0.128(3) 0.211(4) 0.181(4) -0.040(3) -0.022(3) -0.049(3)
Cl3 0.195(4) 0.203(5) 0.217(5) -0.045(4) -0.015(4) -0.026(4)
Cl4 0.196(4) 0.293(6) 0.186(4) -0.056(4) -0.001(3) -0.025(4)
Cl7 0.194(4) 0.275(6) 0.224(5) -0.079(4) 0.023(4) -0.049(4)
Cl8 0.218(4) 0.201(5) 0.199(4) -0.019(3) 0.014(4) -0.077(4)
F1 0.126(5) 0.132(6) 0.174(7) -0.015(5) -0.019(5) -0.011(5)
F2 0.114(5) 0.212(8) 0.144(6) -0.042(6) -0.006(5) -0.048(5)
F3 0.104(5) 0.190(7) 0.160(6) -0.060(5) -0.001(4) -0.042(5)
F4 0.104(5) 0.157(7) 0.151(6) -0.036(5) -0.009(4) -0.017(5)
F5 0.110(5) 0.149(6) 0.151(6) -0.026(5) -0.007(5) -0.017(4)
F6 0.098(5) 0.134(7) 0.175(7) -0.018(5) 0.005(4) -0.001(5)
F7 0.114(6) 0.197(9) 0.165(7) -0.015(6) 0.005(5) 0.034(6)
F8 0.080(5) 0.249(9) 0.165(7) -0.018(6) 0.008(4) -0.021(5)
F9 0.113(6) 0.196(9) 0.170(7) -0.026(6) 0.003(5) -0.061(6)
F10 0.094(5) 0.168(7) 0.166(6) -0.030(5) 0.003(4) -0.036(5)
F11 0.116(5) 0.190(8) 0.158(7) -0.046(6) -0.024(5) 0.004(5)
F12 0.162(8) 0.296(12) 0.163(8) -0.066(8) -0.047(7) 0.024(7)
F13 0.121(7) 0.347(14) 0.199(9) -0.018(8) -0.024(6) 0.041(8)
F14 0.109(6) 0.310(11) 0.158(7) -0.044(7) -0.003(5) 0.060(6)
F15 0.096(5) 0.180(7) 0.143(6) -0.046(6) 0.002(5) 0.001(4)
F16 0.129(6) 0.213(8) 0.132(6) -0.065(6) 0.010(5) -0.061(5)
F17 0.147(6) 0.199(8) 0.194(8) -0.062(6) 0.006(5) -0.071(6)
F18 0.212(8) 0.194(9) 0.220(9) -0.054(7) 0.035(7) -0.125(7)
F19 0.273(10) 0.221(9) 0.149(7) -0.030(7) 0.045(7) -0.135(8)
F20 0.172(6) 0.167(7) 0.121(6) -0.033(5) -0.005(5) -0.069(5)
C1 0.105(12) 0.111(14) 0.177(19) -0.002(14) -0.046(13) -0.025(11)
C2 0.118(11) 0.102(12) 0.121(13) -0.004(10) -0.026(10) -0.037(9)
C3 0.100(10) 0.131(14) 0.125(14) -0.024(12) -0.012(10) -0.028(9)
C4 0.086(10) 0.164(17) 0.121(15) -0.022(14) -0.002(10) -0.041(11)
C5 0.078(9) 0.137(14) 0.107(13) -0.015(11) -0.015(8) -0.004(9)
C6 0.068(9) 0.160(16) 0.113(13) -0.005(13) -0.024(9) -0.015(11)
C7 0.087(9) 0.122(13) 0.142(14) 0.012(11) -0.013(9) -0.025(10)
C8 0.075(8) 0.160(15) 0.109(11) -0.018(11) 0.014(7) 0.000(9)
C9 0.119(12) 0.144(16) 0.127(13) -0.004(12) 0.011(10) -0.059(12)
C10 0.112(12) 0.126(14) 0.150(14) -0.055(13) -0.038(11) 0.003(11)
C11 0.095(11) 0.111(13) 0.161(14) -0.039(12) -0.030(10) -0.015(11)
C12 0.123(11) 0.107(11) 0.118(11) -0.021(8) -0.021(9) -0.006(10)
C13 0.081(9) 0.176(16) 0.100(10) -0.024(10) -0.001(8) -0.003(10)
C14 0.115(11) 0.123(11) 0.149(13) -0.028(11) -0.020(10) -0.013(10)
C15 0.082(8) 0.135(11) 0.141(12) -0.024(9) 0.009(8) -0.028(8)
C16 0.120(11) 0.129(12) 0.130(12) -0.043(10) -0.022(10) -0.035(10)
C17 0.099(10) 0.132(13) 0.117(12) -0.017(10) 0.008(9) -0.047(10)
C18 0.089(9) 0.109(11) 0.116(11) -0.001(9) 0.015(9) 0.001(8)
C19 0.100(11) 0.106(12) 0.118(12) -0.010(10) -0.015(10) -0.027(10)
C20 0.082(10) 0.134(14) 0.164(17) -0.045(13) 0.002(11) -0.026(10)
C21 0.114(13) 0.106(12) 0.145(12) -0.033(10) -0.009(9) -0.045(12)
C22 0.072(9) 0.135(13) 0.169(13) -0.025(11) 0.007(8) 0.000(10)
C23 0.063(9) 0.145(13) 0.112(9) -0.029(9) 0.005(6) -0.014(9)
C24 0.078(10) 0.168(16) 0.117(11) -0.027(11) -0.010(8) -0.029(11)
C25 0.060(9) 0.140(13) 0.137(11) -0.037(10) 0.002(8) 0.009(9)
C26 0.121(12) 0.111(10) 0.111(10) -0.027(8) -0.016(10) -0.018(10)
C27 0.093(10) 0.116(10) 0.148(12) -0.035(8) 0.006(9) 0.002(8)
C28 0.064(9) 0.177(14) 0.180(14) -0.054(11) -0.011(9) -0.031(9)
C29 0.125(14) 0.113(11) 0.137(12) -0.046(9) 0.001(11) -0.028(10)
C30 0.096(11) 0.150(13) 0.161(13) -0.062(10) -0.013(10) -0.028(10)
C31 0.076(10) 0.100(10) 0.177(15) -0.015(9) -0.022(11) -0.021(8)
C32 0.106(11) 0.139(12) 0.146(12) -0.056(9) -0.001(10) -0.014(9)
C33 0.087(10) 0.144(12) 0.120(12) -0.007(9) 0.005(9) -0.004(9)
C34 0.080(11) 0.136(12) 0.131(14) -0.014(10) 0.002(10) -0.003(8)
C35 0.080(11) 0.125(11) 0.134(14) -0.016(10) -0.001(10) -0.011(8)
C36 0.107(14) 0.148(12) 0.081(11) -0.025(9) 0.024(10) 0.004(10)
C37 0.100(11) 0.130(12) 0.181(17) -0.033(11) -0.050(14) -0.002(9)
C38 0.123(12) 0.157(13) 0.116(12) -0.017(10) 0.031(11) -0.037(10)
C39 0.18(2) 0.147(13) 0.059(10) -0.016(9) 0.007(12) -0.011(12)
C40 0.067(9) 0.141(14) 0.21(2) -0.063(14) -0.035(12) -0.022(10)
C41 0.075(10) 0.129(14) 0.155(15) -0.051(12) 0.027(10) -0.053(10)
C42 0.115(13) 0.087(10) 0.152(13) -0.003(9) -0.011(10) -0.034(9)
C43 0.093(10) 0.115(13) 0.144(13) -0.043(10) -0.021(11) 0.007(11)
C44 0.171(19) 0.061(10) 0.117(13) -0.015(9) 0.022(13) -0.011(12)
C45 0.057(9) 0.151(15) 0.160(14) -0.080(12) 0.012(9) -0.018(10)
C46 0.110(14) 0.111(14) 0.131(12) -0.036(10) -0.038(10) 0.021(12)
C47 0.080(11) 0.155(17) 0.143(12) -0.060(11) -0.024(9) 0.006(10)
C48 0.119(13) 0.116(13) 0.138(12) -0.028(9) -0.015(9) -0.013(11)
C49 0.141(15) 0.123(14) 0.126(12) -0.039(10) -0.008(10) -0.050(14)
C50 0.099(11) 0.130(13) 0.106(10) -0.026(9) -0.016(8) -0.026(11)
C51 0.061(8) 0.14(2) 0.17(2) -0.029(18) -0.012(10) 0.005(10)
C52 0.098(10) 0.122(17) 0.172(19) -0.031(15) 0.009(12) -0.019(11)
C53 0.120(11) 0.149(16) 0.154(15) -0.024(16) -0.048(11) -0.018(12)
C54 0.072(8) 0.161(15) 0.139(13) -0.014(15) 0.003(9) -0.023(10)
C55 0.075(8) 0.144(12) 0.134(11) 0.003(11) -0.008(8) -0.022(9)
C56 0.095(8) 0.128(10) 0.133(10) -0.039(9) -0.013(8) -0.022(7)
C57 0.114(8) 0.130(10) 0.121(10) -0.022(9) 0.003(8) -0.034(8)
C58 0.104(8) 0.144(11) 0.120(10) -0.026(9) 0.005(8) -0.026(8)
C59 0.090(8) 0.150(11) 0.127(11) -0.029(10) -0.013(8) -0.032(8)
C60 0.087(9) 0.126(11) 0.151(12) -0.047(11) 0.005(9) -0.027(8)
C61 0.124(10) 0.146(12) 0.132(11) -0.019(11) -0.007(9) -0.011(10)
C62 0.176(12) 0.132(11) 0.146(11) -0.035(10) -0.008(10) -0.028(10)
C63 0.186(12) 0.169(13) 0.173(12) -0.045(11) -0.058(10) -0.010(11)
C64 0.199(12) 0.185(13) 0.164(11) -0.034(11) -0.079(10) -0.018(12)
C65 0.268(15) 0.150(14) 0.192(13) -0.029(12) -0.123(12) -0.011(13)
C66 0.231(14) 0.152(13) 0.179(13) -0.038(12) -0.082(11) -0.007(12)
C67 0.248(14) 0.154(13) 0.210(13) -0.025(11) -0.109(11) -0.018(12)
C68 0.232(14) 0.134(12) 0.194(13) -0.016(11) -0.099(11) 0.008(11)
C69 0.166(12) 0.124(13) 0.165(12) -0.027(11) -0.059(10) -0.003(10)
C70 0.095(11) 0.109(15) 0.139(15) -0.016(13) 0.009(10) 0.004(11)
C71 0.099(12) 0.097(11) 0.146(15) -0.013(11) 0.015(11) -0.044(9)
C72 0.090(10) 0.116(11) 0.137(12) -0.018(9) -0.016(9) -0.025(9)
C73 0.095(11) 0.152(15) 0.134(14) -0.016(12) -0.007(11) -0.051(11)
C74 0.093(12) 0.147(14) 0.140(16) -0.047(12) 0.003(11) -0.025(11)
C75 0.124(15) 0.130(14) 0.108(15) 0.006(11) 0.005(13) 0.012(12)
C76 0.136(13) 0.134(14) 0.077(11) -0.004(10) -0.002(11) 0.018(12)
C77 0.116(12) 0.121(12) 0.145(14) -0.008(10) -0.014(10) -0.043(10)
C78 0.122(10) 0.147(12) 0.148(12) -0.044(9) -0.020(9) -0.038(9)
C79 0.109(10) 0.140(12) 0.178(13) -0.040(10) -0.008(9) 0.006(9)
C80 0.125(10) 0.154(13) 0.162(12) -0.048(11) -0.021(9) -0.052(10)
C81 0.119(11) 0.155(13) 0.149(12) -0.027(11) -0.010(11) -0.032(10)
C82 0.123(10) 0.174(12) 0.138(10) -0.048(9) 0.009(9) 0.001(9)
C83 0.171(13) 0.189(15) 0.194(14) -0.009(12) -0.001(10) 0.028(12)
C84 0.180(13) 0.274(17) 0.184(13) 0.004(12) -0.048(11) -0.118(13)
C85 0.080(8) 0.137(12) 0.144(12) -0.006(12) -0.001(8) 0.009(9)
C86 0.079(7) 0.154(12) 0.132(11) -0.014(11) 0.003(8) -0.005(8)
C87 0.099(8) 0.142(12) 0.138(12) -0.024(11) 0.012(9) -0.018(9)
C88 0.123(9) 0.174(13) 0.110(10) -0.024(11) 0.006(8) -0.022(10)
C89 0.117(9) 0.158(13) 0.127(12) -0.044(12) -0.014(9) -0.016(10)
C90 0.096(8) 0.156(12) 0.136(12) -0.015(11) -0.003(9) -0.014(8)
C91 0.150(15) 0.144(15) 0.133(14) 0.002(12) 0.000(11) -0.022(12)
C92 0.140(11) 0.179(14) 0.144(12) -0.047(11) 0.014(9) -0.007(10)
C93 0.096(11) 0.213(17) 0.245(17) -0.083(13) 0.019(10) -0.035(10)
C94 0.180(15) 0.212(18) 0.161(15) 0.014(13) 0.002(13) -0.057(13)
C95 0.133(11) 0.181(14) 0.132(12) -0.011(12) -0.035(10) 0.000(11)
C96 0.229(15) 0.217(17) 0.189(14) -0.071(13) -0.030(12) 0.015(14)
C97 0.256(17) 0.322(19) 0.204(15) -0.145(14) 0.032(14) -0.130(15)
C98 0.275(18) 0.279(19) 0.227(16) -0.124(14) -0.069(15) -0.008(16)
C99 0.077(8) 0.152(11) 0.138(10) -0.011(11) -0.007(8) -0.022(8)
C100 0.076(7) 0.160(12) 0.117(10) -0.052(10) -0.003(7) -0.041(8)
C101 0.096(9) 0.150(11) 0.164(12) -0.045(11) -0.020(9) -0.020(9)
C102 0.094(8) 0.157(12) 0.161(12) -0.057(11) -0.007(9) -0.043(9)
C103 0.082(8) 0.135(11) 0.162(12) -0.005(11) 0.014(9) -0.012(8)
C104 0.072(7) 0.140(11) 0.129(10) -0.037(10) -0.003(8) 0.001(8)
C105 0.084(11) 0.141(14) 0.103(10) 0.012(9) 0.001(8) -0.001(11)
C106 0.064(10) 0.133(14) 0.160(12) 0.014(11) -0.005(8) -0.020(10)
C107 0.089(14) 0.160(19) 0.134(13) 0.008(13) -0.019(10) -0.006(13)
C108 0.079(14) 0.22(2) 0.108(11) -0.010(14) -0.017(9) 0.017(16)
C109 0.068(11) 0.163(18) 0.166(14) -0.002(12) 0.006(9) -0.030(12)
C110 0.082(12) 0.143(15) 0.167(13) -0.022(11) 0.011(9) -0.038(12)
C111 0.081(10) 0.143(12) 0.112(12) -0.046(10) -0.002(9) -0.012(8)
C112 0.085(11) 0.195(15) 0.125(14) -0.063(12) 0.003(11) 0.010(10)
C113 0.096(13) 0.223(18) 0.144(17) -0.057(15) -0.015(13) 0.003(12)
C114 0.092(14) 0.31(2) 0.140(17) -0.037(17) 0.004(14) 0.050(13)
C115 0.064(10) 0.251(19) 0.131(15) -0.054(14) 0.012(11) 0.022(11)
C116 0.087(11) 0.202(16) 0.111(13) -0.028(12) 0.006(11) 0.002(10)
C117 0.106(9) 0.145(11) 0.117(11) -0.035(9) 0.024(8) -0.039(9)
C118 0.141(10) 0.154(11) 0.143(12) -0.051(11) -0.016(10) -0.057(9)
C119 0.168(12) 0.186(13) 0.152(13) -0.039(12) -0.006(11) -0.060(11)
C120 0.171(12) 0.171(12) 0.150(13) -0.049(11) 0.015(11) -0.073(10)
C121 0.170(12) 0.173(12) 0.133(12) -0.074(12) -0.001(10) -0.052(10)
C122 0.124(10) 0.151(12) 0.155(13) -0.054(11) 0.011(10) -0.048(9)
C123 0.096(12) 0.129(14) 0.175(14) -0.022(11) -0.004(10) -0.038(11)
C124 0.094(11) 0.133(13) 0.136(11) -0.031(9) -0.006(8) -0.038(9)
C125 0.108(13) 0.155(16) 0.140(12) -0.024(11) -0.020(10) -0.040(12)
C126 0.111(12) 0.131(13) 0.150(12) -0.037(10) 0.001(10) -0.021(11)
C127 0.125(13) 0.141(14) 0.162(13) -0.026(11) -0.005(10) -0.066(12)
C128 0.130(13) 0.136(14) 0.140(12) -0.061(11) 0.023(9) -0.013(12)
C129 0.088(11) 0.152(14) 0.141(13) -0.024(11) 0.002(10) -0.029(10)
C130 0.109(10) 0.169(15) 0.181(14) -0.031(12) 0.032(9) -0.009(10)
C131 0.118(11) 0.240(18) 0.155(13) -0.036(12) -0.004(11) -0.036(11)
C132 0.106(9) 0.181(14) 0.187(13) -0.098(12) 0.002(9) -0.007(9)
C133 0.134(12) 0.144(13) 0.240(16) -0.066(12) 0.018(12) -0.015(11)
C134 0.229(16) 0.177(16) 0.36(2) -0.049(15) -0.030(15) -0.047(14)
C136 0.234(16) 0.228(17) 0.261(17) -0.021(14) -0.003(15) -0.102(14)
C137 0.100(12) 0.111(13) 0.164(14) -0.009(11) -0.019(10) -0.019(11)
C138 0.089(12) 0.178(19) 0.222(17) -0.048(14) 0.020(11) -0.030(12)
C139 0.105(13) 0.181(19) 0.25(2) -0.056(16) 0.042(12) -0.053(14)
C140 0.116(12) 0.148(13) 0.169(13) -0.062(11) -0.002(10) -0.027(11)
C141 0.095(12) 0.128(13) 0.182(15) -0.039(11) 0.033(10) -0.035(11)
C142 0.098(11) 0.160(16) 0.146(12) -0.044(12) 0.013(9) -0.015(12)
C143 0.197(16) 0.205(16) 0.213(16) -0.078(14) 0.015(14) -0.016(14)
C144 0.127(10) 0.233(15) 0.216(14) -0.099(12) 0.029(10) -0.030(10)
C145 0.180(13) 0.227(16) 0.177(13) 0.006(12) 0.033(11) -0.079(13)
C146 0.203(15) 0.151(13) 0.293(19) -0.046(13) 0.092(15) -0.037(12)
C147 0.116(11) 0.174(14) 0.195(14) -0.048(13) -0.003(11) -0.017(11)
C148 0.162(12) 0.173(13) 0.151(12) -0.030(10) 0.027(10) -0.015(10)
C149 0.156(12) 0.142(12) 0.203(13) -0.031(10) 0.038(11) 0.001(10)
C150 0.241(17) 0.244(18) 0.282(18) -0.114(15) 0.073(14) -0.094(15)
C151 0.150(13) 0.184(15) 0.134(12) -0.017(10) -0.004(10) -0.057(12)
C152 0.099(10) 0.222(16) 0.179(13) -0.109(12) -0.021(10) -0.030(10)
C153 0.22(2) 0.55(5) 0.138(16) 0.00(3) -0.088(16) 0.03(3)
C154 0.113(13) 0.23(2) 0.38(3) -0.15(2) 0.105(17) -0.059(13)
C157 0.24(2) 0.150(17) 0.23(2) 0.059(15) 0.034(16) 0.099(15)
C158 0.30(3) 0.37(4) 0.20(2) -0.05(2) 0.11(2) -0.17(3)
N1 0.082(7) 0.082(8) 0.150(10) -0.015(8) -0.019(7) 0.004(6)
N2 0.064(6) 0.126(9) 0.138(9) -0.053(8) 0.026(6) 0.004(6)
N3 0.095(8) 0.085(8) 0.155(10) -0.030(7) -0.013(7) -0.007(7)
N4 0.063(6) 0.112(8) 0.132(9) -0.041(7) 0.023(6) -0.008(6)
N5 0.086(7) 0.116(9) 0.133(8) -0.052(7) 0.001(6) -0.005(7)
N6 0.081(7) 0.161(10) 0.134(9) -0.060(7) 0.014(7) -0.008(7)
N7 0.075(7) 0.130(9) 0.157(10) -0.047(7) 0.007(7) -0.013(6)
N8 0.046(6) 0.143(9) 0.181(15) -0.032(8) 0.020(7) -0.025(6)
N9 0.133(11) 0.103(9) 0.110(9) 0.014(7) 0.006(8) -0.031(8)
N10 0.134(10) 0.080(8) 0.143(9) -0.017(7) -0.032(8) -0.009(9)
N11 0.083(7) 0.161(14) 0.117(11) -0.036(11) -0.011(7) -0.013(8)
N12 0.093(6) 0.138(10) 0.123(8) -0.041(8) -0.026(6) -0.018(6)
N13 0.134(8) 0.142(10) 0.142(9) -0.041(8) -0.022(7) -0.021(8)
N14 0.168(9) 0.138(11) 0.152(9) -0.038(9) -0.062(8) 0.010(8)
Ni1 0.0831(13) 0.1324(19) 0.1368(17) -0.0369(14) 0.0020(12) -0.0158(12)
Ni2 0.1074(15) 0.134(2) 0.1424(19) -0.0307(15) -0.0105(14) -0.0145(14)
C166 0.21(3) 0.24(3) 0.087(17) -0.043(18) 0.014(15) -0.06(2)
C167 0.103(14) 0.24(3) 0.16(2) -0.04(2) -0.056(14) -0.028(17)
Cl15 0.313(11) 0.249(8) 0.188(7) -0.021(6) -0.044(7) -0.136(7)
Cl16 0.264(8) 0.184(7) 0.216(7) -0.055(6) 0.012(6) -0.065(6)
O1 0.30(2) 0.89(6) 0.95(6) -0.72(6) 0.35(3) -0.31(3)
C183 0.98(13) 0.56(8) 0.94(12) -0.33(7) -0.79(11) 0.46(9)
C161 0.13(2) 0.30(3) 0.17(2) -0.10(2) -0.033(18) 0.02(2)
C162 0.14(2) 0.75(9) 0.19(3) 0.06(4) -0.02(2) 0.17(4)
Cl11 0.121(4) 0.190(6) 0.196(6) -0.028(4) -0.007(4) -0.036(4)
Cl12 0.65(3) 0.55(3) 0.43(2) 0.05(2) -0.26(2) -0.26(2)
Cl5 0.259(7) 0.366(11) 0.526(13) 0.105(9) -0.104(8) -0.115(7)
Cl6 0.233(5) 0.250(6) 0.182(4) -0.014(4) 0.005(4) -0.062(4)
C155 0.061(12) 0.25(2) 0.89(8) -0.25(4) 0.12(2) -0.042(13)
C156 0.17(2) 0.89(9) 0.143(16) -0.15(3) -0.054(15) 0.12(4)
C171 0.33(4) 0.37(4) 0.31(4) 0.04(3) 0.05(3) -0.06(3)
C172 0.35(3) 1.61(10) 0.35(4) -0.47(6) 0.20(3) -0.595
Cl17 0.191(4) 0.252(6) 0.288(6) -0.095(4) 0.048(4) -0.049(4)
Cl18 0.296(7) 0.433(11) 0.234(6) 0.043(7) -0.058(5) -0.098(7)

loop_
_atom_type_symbol
_atom_type_description
_atom_type_scat_dispersion_real
_atom_type_scat_dispersion_imag
_atom_type_scat_source
C C 0.0181 0.0091 'International Tables Vol C Tables 4.2.6.8 and 6.1.1.4'
H H 0.0000 0.0000 'International Tables Vol C Tables 4.2.6.8 and 6.1.1.4'
N N 0.0311 0.0180 'International Tables Vol C Tables 4.2.6.8 and 6.1.1.4'
F F 0.0727 0.0534 'International Tables Vol C Tables 4.2.6.8 and 6.1.1.4'
Ni Ni -3.0029 0.5091 'International Tables Vol C Tables 4.2.6.8 and 6.1.1.4'
Cl Cl 0.3639 0.7018 'International Tables Vol C Tables 4.2.6.8 and 6.1.1.4'
O O 0.0492 0.0322 'International Tables Vol C Tables 4.2.6.8 and 6.1.1.4'

loop_
_geom_angle_atom_site_label_1
_geom_angle_atom_site_label_2
_geom_angle_atom_site_label_3
_geom_angle
N1 C1 C2 112.0(16)
N1 C1 C20 120.5(17)
C2 C1 C20 127(2)
C3 C2 C1 106.3(14)
C3 C2 H1 126.8
C1 C2 H1 126.8
C2 C3 C4 107.6(15)
C2 C3 H2 126.2
C4 C3 H2 126.2
C3 C4 N1 111.7(15)
C3 C4 C5 124.9(18)
N1 C4 C5 123(2)
C6 C5 C4 123.8(15)
C6 C5 C25 121.9(15)
C4 C5 C25 114.3(15)
C5 C6 N2 125.2(15)
C5 C6 C7 124.0(16)
N2 C6 C7 109.5(15)
C8 C7 C6 108.6(16)
C8 C7 H3 125.7
C6 C7 H3 125.7
C7 C8 C9 108.1(15)
C7 C8 H4 125.9
C9 C8 H4 125.9
N2 C9 C10 126.3(16)
N2 C9 C8 107.5(15)
C10 C9 C8 125.9(16)
C9 C10 C11 118.3(17)
C9 C10 C71 121.1(14)
C11 C10 C71 120.5(15)
C12 C11 N3 111.4(13)
C12 C11 C10 121.9(18)
N3 C11 C10 126.0(15)
C13 C12 C11 103.9(14)
C13 C12 H5 128.1
C11 C12 H5 128.1
C12 C13 C14 111.6(14)
C12 C13 H6 124.2
C14 C13 H6 124.2
C15 C14 N3 125.2(18)
C15 C14 C13 127.6(17)
N3 C14 C13 107.1(15)
C14 C15 C16 124.0(16)
C14 C15 H7 118.0
C16 C15 H7 118.0
C15 C16 N4 123.0(16)
C15 C16 C17 129.5(16)
N4 C16 C17 107.1(14)
C18 C17 C16 112.3(14)
C18 C17 H8 123.8
C16 C17 H8 123.8
C17 C18 C19 103.3(13)
C17 C18 H9 128.3
C19 C18 H9 128.3
N4 C19 C20 122.3(15)
N4 C19 C18 114.7(13)
C20 C19 C18 123.0(16)
C19 C20 C1 122.3(17)
C19 C20 C85 117.6(15)
C1 C20 C85 119.4(17)
N5 C21 C50 116.9(15)
N5 C21 C22 110.3(13)
C50 C21 C22 132.7(17)
C23 C22 C21 107.5(14)
C23 C22 H31 126.3
C21 C22 H31 126.3
C22 C23 C24 107.3(14)
C22 C23 H32 126.3
C24 C23 H32 126.3
N5 C24 C25 126.0(13)
N5 C24 C23 107.8(15)
C25 C24 C23 125.9(16)
C24 C25 C26 120.2(13)
C24 C25 C5 122.6(13)
C26 C25 C5 117.2(14)
N6 C26 C27 107.5(13)
N6 C26 C25 119.7(13)
C27 C26 C25 132.8(15)
C28 C27 C26 107.7(13)
C28 C27 H33 126.2
C26 C27 H33 126.2
C27 C28 C29 109.9(13)
C27 C28 H34 125.1
C29 C28 H34 125.1
C30 C29 C28 129.1(14)
C30 C29 N6 124.5(14)
C28 C29 N6 105.9(13)
C29 C30 C31 128.6(14)
C29 C30 C99 114.0(12)
C31 C30 C99 117.3(14)
N7 C31 C30 125.5(15)
N7 C31 C32 110.3(12)
C30 C31 C32 124.3(16)
C33 C32 C31 106.9(13)
C33 C32 H35 126.6
C31 C32 H35 126.6
C32 C33 C34 107.8(13)
C32 C33 H36 126.1
C34 C33 H36 126.1
C35 C34 N7 117.7(16)
C35 C34 C33 131.9(15)
N7 C34 C33 109.9(13)
C34 C35 C36 121.5(14)
C34 C35 C105 117.3(15)
C36 C35 C105 120.8(15)
N8 C36 C37 109.8(15)
N8 C36 C35 132.1(15)
C37 C36 C35 117.2(18)
C36 C37 C38 105.8(15)
C36 C37 H37 127.1
C38 C37 H37 127.1
C37 C38 C39 109.4(14)
C37 C38 H38 125.3
C39 C38 H38 125.3
C40 C39 N8 122.1(17)
C40 C39 C38 137.0(17)
N8 C39 C38 100.9(15)
C39 C40 C41 118.0(18)
C39 C40 C55 116.0(17)
C41 C40 C55 125.7(15)
N9 C41 C40 127.6(17)
N9 C41 C42 114.7(14)
C40 C41 C42 118(2)
C43 C42 C41 101.8(15)
C43 C42 H39 129.1
C41 C42 H39 129.1
C42 C43 C44 108.4(16)
C42 C43 H40 125.8
C44 C43 H40 125.8
N9 C44 C45 121(2)
N9 C44 C43 111.1(15)
C45 C44 C43 127(2)
C44 C45 C46 124.7(16)
C44 C45 C111 123.2(16)
C46 C45 C111 111.8(17)
N10 C46 C45 124.9(18)
N10 C46 C47 105.4(15)
C45 C46 C47 129.5(16)
C48 C47 C46 109.6(15)
C48 C47 H41 125.2
C46 C47 H41 125.2
C47 C48 C49 106.2(15)
C47 C48 H42 126.9
C49 C48 H42 126.9
N10 C49 C48 108.3(14)
N10 C49 C50 119.8(18)
C48 C49 C50 131.3(18)
C21 C50 C49 125.4(15)
C21 C50 C117 122.3(14)
C49 C50 C117 112.2(15)
C70 C51 N11 131(3)
C70 C51 C52 125(3)
N11 C51 C52 103.1(18)
C53 C52 C51 113(2)
C53 C52 H10 123.6
C51 C52 H10 123.6
C52 C53 C54 104.6(19)
C52 C53 H11 127.7
C54 C53 H11 127.7
N11 C54 C53 111.4(19)
N11 C54 C55 120(3)
C53 C54 C55 127(3)
C56 C55 C54 124(2)
C56 C55 C40 119.5(18)
C54 C55 C40 116(2)
N12 C56 C55 125.4(18)
N12 C56 C57 114.5(15)
C55 C56 C57 119.9(18)
C58 C57 C56 100.1(14)
C58 C57 H12 130.0
C56 C57 H12 130.0
C57 C58 C59 112.4(16)
C57 C58 H13 123.8
C59 C58 H13 123.8
N12 C59 C58 108.2(15)
N12 C59 C60 123.8(16)
C58 C59 C60 127.0(18)
C61 C60 C59 121.7(16)
C61 C60 C123 122.6(17)
C59 C60 C123 115.8(16)
N13 C61 C60 127.9(19)
N13 C61 C62 110.8(16)
C60 C61 C62 121.2(19)
C63 C62 C61 102.2(16)
C63 C62 H14 128.9
C61 C62 H14 128.9
C62 C63 C64 114.6(19)
C62 C63 H15 122.7
C64 C63 H15 122.7
C65 C64 N13 125.6(19)
C65 C64 C63 129(2)
N13 C64 C63 102.9(19)
C66 C65 C64 118(2)
C66 C65 H16 121.2
C64 C65 H16 121.2
C65 C66 N14 135(2)
C65 C66 C67 115(2)
N14 C66 C67 108.5(19)
C68 C67 C66 106.3(19)
C68 C67 H17 126.8
C66 C67 H17 126.8
C67 C68 C69 110(2)
C67 C68 H18 124.9
C69 C68 H18 124.9
C70 C69 C68 130(2)
C70 C69 N14 120.8(19)
C68 C69 N14 108.6(18)
C51 C70 C69 122(2)
C51 C70 C137 120(2)
C69 C70 C137 118.0(18)
C76 C71 C72 125.8(15)
C76 C71 C10 124.9(17)
C72 C71 C10 109.3(18)
C73 C72 C71 115.5(14)
C73 C72 H19 122.2
C71 C72 H19 122.2
C74 C73 C72 119.4(15)
C74 C73 C77 123.2(18)
C72 C73 C77 117.1(18)
C73 C74 C75 122.7(18)
C73 C74 H20 118.6
C75 C74 H20 118.6
C76 C75 C74 120.9(17)
C76 C75 C81 117(2)
C74 C75 C81 122(2)
C71 C76 C75 115.4(17)
C71 C76 H21 122.3
C75 C76 H21 122.3
C73 C77 C79 112.2(12)
C73 C77 C80 109.6(13)
C79 C77 C80 106.5(12)
C73 C77 C78 110.4(12)
C79 C77 C78 111.1(11)
C80 C77 C78 106.7(12)
C77 C78 H83 109.5
C77 C78 H84 109.5
H83 C78 H84 109.5
C77 C78 H85 109.5
H83 C78 H85 109.5
H84 C78 H85 109.5
C77 C79 H86 109.5
C77 C79 H87 109.5
H86 C79 H87 109.5
C77 C79 H88 109.5
H86 C79 H88 109.5
H87 C79 H88 109.5
C77 C80 H89 109.5
C77 C80 H90 109.5
H89 C80 H90 109.5
C77 C80 H91 109.5
H89 C80 H91 109.5
H90 C80 H91 109.5
C84 C81 C83 108.8(15)
C84 C81 C75 117.9(17)
C83 C81 C75 108.3(14)
C84 C81 C82 109.5(14)
C83 C81 C82 101.3(13)
C75 C81 C82 109.8(13)
C81 C82 H92 109.5
C81 C82 H93 109.5
H92 C82 H93 109.5
C81 C82 H94 109.5
H92 C82 H94 109.5
H93 C82 H94 109.5
C81 C83 H95 109.5
C81 C83 H96 109.5
H95 C83 H96 109.5
C81 C83 H97 109.5
H95 C83 H97 109.5
H96 C83 H97 109.5
C81 C84 H98 109.5
C81 C84 H99 109.5
H98 C84 H99 109.5
C81 C84 H100 109.5
H98 C84 H100 109.5
H99 C84 H100 109.5
C86 C85 C90 122.3(18)
C86 C85 C20 121.9(19)
C90 C85 C20 115.7(18)
C87 C86 C85 118.1(19)
C87 C86 H22 120.9
C85 C86 H22 120.9
C86 C87 C88 119.4(18)
C86 C87 C91 118.3(19)
C88 C87 C91 122.1(19)
C89 C88 C87 120.9(17)
C89 C88 H23 119.6
C87 C88 H23 119.6
C90 C89 C88 122.5(18)
C90 C89 C95 119(2)
C88 C89 C95 118.5(19)
C89 C90 C85 116.7(19)
C89 C90 H24 121.7
C85 C90 H24 121.7
C87 C91 C93 109.7(13)
C87 C91 C94 112.0(16)
C93 C91 C94 107.0(12)
C87 C91 C92 112.9(14)
C93 C91 C92 107.9(14)
C94 C91 C92 107.0(13)
C91 C92 H101 109.5
C91 C92 H102 109.5
H101 C92 H102 109.5
C91 C92 H103 109.5
H101 C92 H103 109.5
H102 C92 H103 109.5
C91 C93 H104 109.5
C91 C93 H105 109.5
H104 C93 H105 109.5
C91 C93 H106 109.5
H104 C93 H106 109.5
H105 C93 H106 109.5
C91 C94 H107 109.5
C91 C94 H108 109.5
H107 C94 H108 109.5
C91 C94 H109 109.5
H107 C94 H109 109.5
H108 C94 H109 109.5
C97 C95 C89 115.4(17)
C97 C95 C96 109.7(16)
C89 C95 C96 117.4(16)
C97 C95 C98 101.6(15)
C89 C95 C98 110.3(15)
C96 C95 C98 100.1(16)
C95 C96 H110 109.5
C95 C96 H111 109.5
H110 C96 H111 109.5
C95 C96 H112 109.5
H110 C96 H112 109.5
H111 C96 H112 109.5
C95 C97 H113 109.5
C95 C97 H114 109.5
H113 C97 H114 109.5
C95 C97 H115 109.5
H113 C97 H115 109.5
H114 C97 H115 109.5
C95 C98 H116 109.5
C95 C98 H117 109.5
H116 C98 H117 109.5
C95 C98 H118 109.5
H116 C98 H118 109.5
H117 C98 H118 109.5
C100 C99 C104 120.0
C100 C99 C30 118.5(11)
C104 C99 C30 121.5(11)
F1 C100 C101 116.5(10)
F1 C100 C99 123.5(10)
C101 C100 C99 120.0
F2 C101 C100 124.1(10)
F2 C101 C102 115.9(10)
C100 C101 C102 120.0
F3 C102 C101 124.6(11)
F3 C102 C103 115.4(11)
C101 C102 C103 120.0
F4 C103 C104 119.2(10)
F4 C103 C102 120.8(10)
C104 C103 C102 120.0
F5 C104 C103 119.3(10)
F5 C104 C99 120.5(11)
C103 C104 C99 120.0
C110 C105 C106 114.6(15)
C110 C105 C35 128.1(14)
C106 C105 C35 117.0(16)
F6 C106 C107 113.9(17)
F6 C106 C105 121.5(14)
C107 C106 C105 124.4(17)
F7 C107 C108 122.6(19)
F7 C107 C106 123(2)
C108 C107 C106 114.3(19)
C107 C108 C109 125(2)
C107 C108 F8 121(2)
C109 C108 F8 115(2)
C110 C109 F9 117.3(18)
C110 C109 C108 119.3(19)
F9 C109 C108 123.4(17)
C109 C110 F10 123.2(18)
C109 C110 C105 122.8(18)
F10 C110 C105 114.0(14)
C116 C111 C112 109.9(14)
C116 C111 C45 123.9(15)
C112 C111 C45 125.3(13)
F11 C112 C113 119.2(18)
F11 C112 C111 117.7(14)
C113 C112 C111 122.8(15)
C114 C113 C112 122.6(19)
C114 C113 F12 118.3(19)
C112 C113 F12 119.0(17)
C113 C114 F13 125(2)
C113 C114 C115 118.1(18)
F13 C114 C115 117.2(17)
C116 C115 C114 118.4(16)
C116 C115 F14 120.7(18)
C114 C115 F14 120.8(16)
C115 C116 C111 127.8(16)
C115 C116 F15 116.6(15)
C111 C116 F15 115.5(14)
C118 C117 C122 117.6(19)
C118 C117 C50 118.4(17)
C122 C117 C50 123.9(16)
C117 C118 F20 123.2(18)
C117 C118 C119 125.1(18)
F20 C118 C119 111.5(17)
F19 C119 C120 125(2)
F19 C119 C118 121.6(19)
C120 C119 C118 113(2)
C121 C120 C119 120(2)
C121 C120 F18 121(2)
C119 C120 F18 119(2)
C120 C121 C122 126(2)
C120 C121 F17 116(2)
C122 C121 F17 117.0(18)
F16 C122 C117 121.0(18)
F16 C122 C121 121.4(19)
C117 C122 C121 117.3(19)
C128 C123 C124 117.9(15)
C128 C123 C60 121.5(14)
C124 C123 C60 120.4(15)
C125 C124 C123 121.0(14)
C125 C124 H25 119.5
C123 C124 H25 119.5
C126 C125 C124 119.1(15)
C126 C125 C129 121.4(17)
C124 C125 C129 119.5(16)
C125 C126 C127 120.5(15)
C125 C126 H26 119.8
C127 C126 H26 119.8
C128 C127 C126 118.6(14)
C128 C127 C133 122.5(17)
C126 C127 C133 118.7(17)
C127 C128 C123 122.9(15)
C127 C128 H27 118.5
C123 C128 H27 118.5
C130 C129 C131 109.6(13)
C130 C129 C125 110.4(13)
C131 C129 C125 111.1(13)
C130 C129 C132 108.5(13)
C131 C129 C132 105.9(13)
C125 C129 C132 111.3(13)
C129 C130 H47 109.5
C129 C130 H48 109.5
H47 C130 H48 109.5
C129 C130 H49 109.5
H47 C130 H49 109.5
H48 C130 H49 109.5
C129 C131 H50 109.5
C129 C131 H51 109.5
H50 C131 H51 109.5
C129 C131 H52 109.5
H50 C131 H52 109.5
H51 C131 H52 109.5
C129 C132 H53 109.5
C129 C132 H54 109.5
H53 C132 H54 109.5
C129 C132 H55 109.5
H53 C132 H55 109.5
H54 C132 H55 109.5
C135 C133 C136 108.7(16)
C135 C133 C127 111.6(18)
C136 C133 C127 112.0(15)
C135 C133 C134 113.5(17)
C136 C133 C134 96.4(16)
C127 C133 C134 113.6(15)
C133 C134 H56 109.5
C133 C134 H57 109.5
H56 C134 H57 109.5
C133 C134 H58 109.5
H56 C134 H58 109.5
H57 C134 H58 109.5
C133 C135 H59 109.5
C133 C135 H60 109.5
H59 C135 H60 109.5
C133 C135 H61 109.5
H59 C135 H61 109.5
H60 C135 H61 109.5
C133 C136 H62 109.5
C133 C136 H63 109.5
H62 C136 H63 109.5
C133 C136 H64 109.5
H62 C136 H64 109.5
H63 C136 H64 109.5
C138 C137 C142 120.1(17)
C138 C137 C70 117.9(17)
C142 C137 C70 121.5(16)
C139 C138 C137 118.3(18)
C139 C138 H28 120.8
C137 C138 H28 120.8
C138 C139 C140 121.6(16)
C138 C139 C143 121.2(19)
C140 C139 C143 117(2)
C141 C140 C139 118.5(16)
C141 C140 H29 120.8
C139 C140 H29 120.8
C142 C141 C140 121.7(16)
C142 C141 C147 120.2(16)
C140 C141 C147 118.1(17)
C141 C142 C137 119.7(16)
C141 C142 H30 120.1
C137 C142 H30 120.1
C144 C143 C145 107.7(17)
C144 C143 C139 108.7(17)
C145 C143 C139 104.6(16)
C144 C143 C146 110.3(15)
C145 C143 C146 114.9(16)
C139 C143 C146 110.2(16)
C143 C144 H65 109.5
C143 C144 H66 109.5
H65 C144 H66 109.5
C143 C144 H67 109.5
H65 C144 H67 109.5
H66 C144 H67 109.5
C143 C145 H68 109.5
C143 C145 H69 109.5
H68 C145 H69 109.5
C143 C145 H70 109.5
H68 C145 H70 109.5
H69 C145 H70 109.5
C143 C146 H71 109.5
C143 C146 H72 109.5
H71 C146 H72 109.5
C143 C146 H73 109.5
H71 C146 H73 109.5
H72 C146 H73 109.5
C150 C147 C148 114.3(16)
C150 C147 C141 115.3(15)
C148 C147 C141 111.5(15)
C150 C147 C149 101.1(16)
C148 C147 C149 107.5(13)
C141 C147 C149 105.9(14)
C147 C148 H74 109.5
C147 C148 H75 109.5
H74 C148 H75 109.5
C147 C148 H76 109.5
H74 C148 H76 109.5
H75 C148 H76 109.5
C147 C149 H77 109.5
C147 C149 H78 109.5
H77 C149 H78 109.5
C147 C149 H79 109.5
H77 C149 H79 109.5
H78 C149 H79 109.5
C147 C150 H80 109.5
C147 C150 H81 109.5
H80 C150 H81 109.5
C147 C150 H82 109.5
H80 C150 H82 109.5
H81 C150 H82 109.5
C152 C151 Cl1 114.9(11)
C152 C151 H119 108.5
Cl1 C151 H119 108.5
C152 C151 H120 108.5
Cl1 C151 H120 108.5
H119 C151 H120 107.5
C151 C152 Cl2 114.5(10)
C151 C152 H121 108.6
Cl2 C152 H121 108.6
C151 C152 H122 108.6
Cl2 C152 H122 108.6
H121 C152 H122 107.6
C154 C153 Cl3 111(2)
C154 C153 H123 109.5
Cl3 C153 H123 109.5
C154 C153 H124 109.5
Cl3 C153 H124 109.5
H123 C153 H124 108.1
C153 C154 Cl4 109.6(18)
C153 C154 H125 109.8
Cl4 C154 H125 109.8
C153 C154 H126 109.8
Cl4 C154 H126 109.8
H125 C154 H126 108.2
C158 C157 Cl7 112.0(16)
C158 C157 H131 109.2
Cl7 C157 H131 109.2
C158 C157 H132 109.2
Cl7 C157 H132 109.2
H131 C157 H132 107.9
C157 C158 Cl8 109.1(17)
C157 C158 H133 109.9
Cl8 C158 H133 109.9
C157 C158 H134 109.9
Cl8 C158 H134 109.9
H133 C158 H134 108.3
C1 N1 C4 102.1(14)
C1 N1 Ni1 130.8(12)
C4 N1 Ni1 126.9(15)
C9 N2 C6 106.2(13)
C9 N2 Ni1 128.7(11)
C6 N2 Ni1 125.0(12)
C14 N3 C11 105.8(13)
C14 N3 Ni1 127.5(13)
C11 N3 Ni1 126.4(10)
C19 N4 C16 102.3(12)
C19 N4 Ni1 131.0(10)
C16 N4 Ni1 126.4(12)
C21 N5 C24 107.0(12)
C21 N5 H43 126.5
C24 N5 H43 126.5
C26 N6 C29 109.0(12)
C26 N6 H44 125.5
C29 N6 H44 125.5
C31 N7 C34 104.8(12)
C36 N8 C39 114.1(14)
C36 N8 H45 123.0
C39 N8 H45 123.0
C44 N9 C41 103.9(15)
C46 N10 C49 110.4(14)
C46 N10 H46 124.8
C49 N10 H46 124.8
C54 N11 C51 108.1(17)
C54 N11 Ni2 129(2)
C51 N11 Ni2 123(2)
C56 N12 C59 104.7(14)
C56 N12 Ni2 128.2(11)
C59 N12 Ni2 127.0(12)
C61 N13 C64 109.3(16)
C61 N13 Ni2 125.3(13)
C64 N13 Ni2 125.4(13)
C66 N14 C69 106.3(17)
C66 N14 Ni2 122.8(15)
C69 N14 Ni2 130.9(13)
N3 Ni1 N1 176.8(6)
N3 Ni1 N4 89.8(5)
N1 Ni1 N4 87.5(6)
N3 Ni1 N2 90.1(6)
N1 Ni1 N2 92.6(6)
N4 Ni1 N2 179.7(5)
N12 Ni2 N14 178.5(6)
N12 Ni2 N13 90.8(6)
N14 Ni2 N13 90.5(6)
N12 Ni2 N11 89.8(7)
N14 Ni2 N11 88.9(8)
N13 Ni2 N11 179.4(8)
C167 C166 Cl15 116(2)
C167 C166 H139 108.4
Cl15 C166 H139 108.4
C167 C166 H140 108.4
Cl15 C166 H140 108.4
H139 C166 H140 107.4
C166 C167 Cl16 116(2)
C166 C167 H141 108.2
Cl16 C167 H141 108.2
C166 C167 H142 108.2
Cl16 C167 H142 108.2
H141 C167 H142 107.4
C162 C161 Cl11 130(2)
C162 C161 H149 104.8
Cl11 C161 H149 104.8
C162 C161 H150 104.8
Cl11 C161 H150 104.8
H149 C161 H150 105.8
C161 C162 Cl12 122(2)
C161 C162 H151 106.9
Cl12 C162 H151 106.9
C161 C162 H152 106.9
Cl12 C162 H152 106.9
H151 C162 H152 106.7
C156 C155 Cl5 131.8(16)
C156 C155 H127 104.3
Cl5 C155 H127 104.3
C156 C155 H128 104.3
Cl5 C155 H128 104.3
H127 C155 H128 105.6
C155 C156 Cl6 108.1(17)
C155 C156 H147 110.1
Cl6 C156 H147 110.1
C155 C156 H148 110.1
Cl6 C156 H148 110.1
H147 C156 H148 108.4
C172 C171 Cl18 113(2)
C172 C171 H153 109.0
Cl18 C171 H153 109.0
C172 C171 H154 109.0
Cl18 C171 H154 109.0
H153 C171 H154 107.8
C171 C172 Cl17 113.9(19)
C171 C172 H155 108.8
Cl17 C172 H155 108.8
C171 C172 H156 108.8
Cl17 C172 H156 108.8
H155 C172 H156 107.7

loop_
_geom_bond_atom_site_label_1
_geom_bond_atom_site_label_2
_geom_bond_distance
Cl1 C151 1.743(12)
Cl2 C152 1.743(12)
Cl3 C153 1.725(19)
Cl4 C154 1.810(16)
Cl7 C157 1.723(18)
Cl8 C158 1.738(19)
F1 C100 1.316(9)
F2 C101 1.332(10)
F3 C102 1.351(9)
F4 C103 1.339(9)
F5 C104 1.327(9)
F6 C106 1.360(15)
F7 C107 1.302(18)
F8 C108 1.389(18)
F9 C109 1.338(17)
F10 C110 1.342(15)
F11 C112 1.333(13)
F12 C113 1.362(16)
F13 C114 1.340(16)
F14 C115 1.345(15)
F15 C116 1.373(14)
F16 C122 1.308(17)
F17 C121 1.417(16)
F18 C120 1.356(18)
F19 C119 1.311(18)
F20 C118 1.380(15)
C1 N1 1.391(16)
C1 C2 1.413(16)
C1 C20 1.427(18)
C2 C3 1.360(14)
C2 H1 0.9500
C3 C4 1.389(16)
C3 H2 0.9500
C4 N1 1.413(16)
C4 C5 1.432(17)
C5 C6 1.385(16)
C5 C25 1.543(17)
C6 N2 1.390(16)
C6 C7 1.410(16)
C7 C8 1.307(15)
C7 H3 0.9500
C8 C9 1.464(17)
C8 H4 0.9500
C9 N2 1.379(15)
C9 C10 1.390(17)
C10 C11 1.454(17)
C10 C71 1.532(19)
C11 C12 1.407(15)
C11 N3 1.412(15)
C12 C13 1.364(14)
C12 H5 0.9500
C13 C14 1.418(17)
C13 H6 0.9500
C14 C15 1.344(17)
C14 N3 1.378(15)
C15 C16 1.355(16)
C15 H7 0.9500
C16 N4 1.418(15)
C16 C17 1.426(16)
C17 C18 1.306(13)
C17 H8 0.9500
C18 C19 1.412(15)
C18 H9 0.9500
C19 N4 1.376(13)
C19 C20 1.387(16)
C20 C85 1.487(19)
C21 N5 1.366(13)
C21 C50 1.385(16)
C21 C22 1.385(16)
C22 C23 1.359(15)
C22 H31 0.9500
C23 C24 1.433(15)
C23 H32 0.9500
C24 N5 1.373(16)
C24 C25 1.387(16)
C25 C26 1.473(16)
C26 N6 1.403(13)
C26 C27 1.423(14)
C27 C28 1.389(14)
C27 H33 0.9500
C28 C29 1.414(16)
C28 H34 0.9500
C29 C30 1.392(16)
C29 N6 1.425(15)
C30 C31 1.398(16)
C30 C99 1.522(15)
C31 N7 1.378(15)
C31 C32 1.453(15)
C32 C33 1.357(14)
C32 H35 0.9500
C33 C34 1.422(16)
C33 H36 0.9500
C34 C35 1.371(17)
C34 N7 1.416(14)
C35 C36 1.410(16)
C35 C105 1.538(17)
C36 N8 1.333(17)
C36 C37 1.403(17)
C37 C38 1.412(15)
C37 H37 0.9500
C38 C39 1.505(19)
C38 H38 0.9500
C39 C40 1.373(18)
C39 N8 1.401(14)
C40 C41 1.42(2)
C40 C55 1.470(19)
C41 N9 1.348(17)
C41 C42 1.427(16)
C42 C43 1.357(16)
C42 H39 0.9500
C43 C44 1.430(18)
C43 H40 0.9500
C44 N9 1.321(18)
C44 C45 1.371(18)
C45 C46 1.431(18)
C45 C111 1.503(17)
C46 N10 1.335(14)
C46 C47 1.470(17)
C47 C48 1.337(15)
C47 H41 0.9500
C48 C49 1.425(17)
C48 H42 0.9500
C49 N10 1.382(14)
C49 C50 1.468(17)
C50 C117 1.489(18)
C51 C70 1.34(2)
C51 N11 1.41(2)
C51 C52 1.423(19)
C52 C53 1.324(17)
C52 H10 0.9500
C53 C54 1.39(2)
C53 H11 0.9500
C54 N11 1.342(17)
C54 C55 1.43(2)
C55 C56 1.369(19)
C56 N12 1.336(15)
C56 C57 1.471(16)
C57 C58 1.364(14)
C57 H12 0.9500
C58 C59 1.404(16)
C58 H13 0.9500
C59 N12 1.397(16)
C59 C60 1.415(17)
C60 C61 1.348(17)
C60 C123 1.518(18)
C61 N13 1.346(17)
C61 C62 1.458(18)
C62 C63 1.341(17)
C62 H14 0.9500
C63 C64 1.43(2)
C63 H15 0.9500
C64 C65 1.38(2)
C64 N13 1.410(18)
C65 C66 1.33(2)
C65 H16 0.9500
C66 N14 1.340(19)
C66 C67 1.49(2)
C67 C68 1.340(18)
C67 H17 0.9500
C68 C69 1.37(2)
C68 H18 0.9500
C69 C70 1.361(19)
C69 N14 1.455(19)
C70 C137 1.484(19)
C71 C76 1.335(16)
C71 C72 1.442(16)
C72 C73 1.391(16)
C72 H19 0.9500
C73 C74 1.337(17)
C73 C77 1.517(18)
C74 C75 1.393(19)
C74 H20 0.9500
C75 C76 1.386(19)
C75 C81 1.508(19)
C76 H21 0.9500
C77 C79 1.524(15)
C77 C80 1.547(15)
C77 C78 1.557(15)
C78 H83 0.9800
C78 H84 0.9800
C78 H85 0.9800
C79 H86 0.9800
C79 H87 0.9800
C79 H88 0.9800
C80 H89 0.9800
C80 H90 0.9800
C80 H91 0.9800
C81 C84 1.472(17)
C81 C83 1.499(18)
C81 C82 1.592(16)
C82 H92 0.9800
C82 H93 0.9800
C82 H94 0.9800
C83 H95 0.9800
C83 H96 0.9800
C83 H97 0.9800
C84 H98 0.9800
C84 H99 0.9800
C84 H100 0.9800
C85 C86 1.415(18)
C85 C90 1.415(19)
C86 C87 1.378(17)
C86 H22 0.9500
C87 C88 1.395(18)
C87 C91 1.483(18)
C88 C89 1.379(18)
C88 H23 0.9500
C89 C90 1.350(17)
C89 C95 1.50(2)
C90 H24 0.9500
C91 C93 1.572(17)
C91 C94 1.580(17)
C91 C92 1.581(17)
C92 H101 0.9800
C92 H102 0.9800
C92 H103 0.9800
C93 H104 0.9800
C93 H105 0.9800
C93 H106 0.9800
C94 H107 0.9800
C94 H108 0.9800
C94 H109 0.9800
C95 C97 1.475(18)
C95 C96 1.52(2)
C95 C98 1.553(19)
C96 H110 0.9800
C96 H111 0.9800
C96 H112 0.9800
C97 H113 0.9800
C97 H114 0.9800
C97 H115 0.9800
C98 H116 0.9800
C98 H117 0.9800
C98 H118 0.9800
C99 C100 1.3900
C99 C104 1.3900
C100 C101 1.3900
C101 C102 1.3900
C102 C103 1.3900
C103 C104 1.3900
C105 C110 1.404(17)
C105 C106 1.412(17)
C106 C107 1.405(19)
C107 C108 1.35(2)
C108 C109 1.38(2)
C109 C110 1.319(17)
C111 C116 1.349(15)
C111 C112 1.406(15)
C112 C113 1.336(17)
C113 C114 1.309(19)
C114 C115 1.345(17)
C115 C116 1.338(17)
C117 C118 1.338(17)
C117 C122 1.350(18)
C118 C119 1.47(2)
C119 C120 1.35(2)
C120 C121 1.323(19)
C121 C122 1.37(2)
C123 C128 1.358(16)
C123 C124 1.411(15)
C124 C125 1.405(16)
C124 H25 0.9500
C125 C126 1.338(16)
C125 C129 1.518(17)
C126 C127 1.446(17)
C126 H26 0.9500
C127 C128 1.351(17)
C127 C133 1.569(19)
C128 H27 0.9500
C129 C130 1.507(16)
C129 C131 1.509(15)
C129 C132 1.538(16)
C130 H47 0.9800
C130 H48 0.9800
C130 H49 0.9800
C131 H50 0.9800
C131 H51 0.9800
C131 H52 0.9800
C132 H53 0.9800
C132 H54 0.9800
C132 H55 0.9800
C133 C135 1.400(18)
C133 C136 1.538(19)
C133 C134 1.58(2)
C134 H56 0.9800
C134 H57 0.9800
C134 H58 0.9800
C135 H59 0.9800
C135 H60 0.9800
C135 H61 0.9800
C136 H62 0.9800
C136 H63 0.9800
C136 H64 0.9800
C137 C138 1.384(17)
C137 C142 1.387(17)
C138 C139 1.345(19)
C138 H28 0.9500
C139 C140 1.383(19)
C139 C143 1.64(2)
C140 C141 1.362(16)
C140 H29 0.9500
C141 C142 1.323(16)
C141 C147 1.55(2)
C142 H30 0.9500
C143 C144 1.564(19)
C143 C145 1.60(2)
C143 C146 1.78(2)
C144 H65 0.9800
C144 H66 0.9800
C144 H67 0.9800
C145 H68 0.9800
C145 H69 0.9800
C145 H70 0.9800
C146 H71 0.9800
C146 H72 0.9800
C146 H73 0.9800
C147 C150 1.48(2)
C147 C148 1.519(18)
C147 C149 1.597(18)
C148 H74 0.9800
C148 H75 0.9800
C148 H76 0.9800
C149 H77 0.9800
C149 H78 0.9800
C149 H79 0.9800
C150 H80 0.9800
C150 H81 0.9800
C150 H82 0.9800
C151 C152 1.458(14)
C151 H119 0.9900
C151 H120 0.9900
C152 H121 0.9900
C152 H122 0.9900
C153 C154 1.28(3)
C153 H123 0.9900
C153 H124 0.9900
C154 H125 0.9900
C154 H126 0.9900
C157 C158 1.54(3)
C157 H131 0.9900
C157 H132 0.9900
C158 H133 0.9900
C158 H134 0.9900
N1 Ni1 1.909(11)
N2 Ni1 1.934(10)
N3 Ni1 1.907(10)
N4 Ni1 1.916(9)
N5 H43 0.8800
N6 H44 0.8800
N8 H45 0.8800
N10 H46 0.8800
N11 Ni2 1.965(12)
N12 Ni2 1.891(12)
N13 Ni2 1.960(12)
N14 Ni2 1.928(13)
C166 C167 1.29(3)
C166 Cl15 1.90(2)
C166 H139 0.9900
C166 H140 0.9900
C167 Cl16 1.56(2)
C167 H141 0.9900
C167 H142 0.9900
C168 O3 1.69(4)
C169 O4 1.27(8)
O1 C183 1.46(4)
C184 O6 1.46(2)
C185 O7 1.45(4)
C161 C162 1.34(3)
C161 Cl11 1.683(19)
C161 H149 0.9900
C161 H150 0.9900
C162 Cl12 1.72(2)
C162 H151 0.9900
C162 H152 0.9900
O11 C189 1.47(4)
Cl5 C155 1.56(2)
Cl6 C156 1.96(2)
C155 C156 1.34(2)
C155 H127 0.9900
C155 H128 0.9900
C156 H147 0.9900
C156 H148 0.9900
C171 C172 1.458(18)
C171 Cl18 1.80(2)
C171 H153 0.9900
C171 H154 0.9900
C172 Cl17 1.75(2)
C172 H155 0.9900
C172 H156 0.9900

loop_
_geom_hbond_atom_site_label_D
_geom_hbond_atom_site_label_H
_geom_hbond_atom_site_label_A
_geom_hbond_distance_DH
_geom_hbond_distance_HA
_geom_hbond_distance_DA
_geom_hbond_angle_DHA
_geom_hbond_site_symmetry_A
N5 H43 N10 0.88 1.98 2.628(15) 129.0 .
N6 H44 F3 0.88 2.30 3.171(12) 171.8 2_656
N8 H45 N7 0.88 2.24 2.708(18) 113.0 .
N8 H45 N9 0.88 2.37 2.812(19) 111.3 .
N10 H46 N5 0.88 2.10 2.628(15) 117.9 .

loop_
_geom_torsion_atom_site_label_1
_geom_torsion_atom_site_label_2
_geom_torsion_atom_site_label_3
_geom_torsion_atom_site_label_4
_geom_torsion
N1 C1 C2 C3 -4.6(15)
C20 C1 C2 C3 168.6(13)
C1 C2 C3 C4 3.9(14)
C2 C3 C4 N1 -2.2(15)
C2 C3 C4 C5 167.9(12)
C3 C4 C5 C6 -159.2(14)
N1 C4 C5 C6 10(2)
C3 C4 C5 C25 17.6(19)
N1 C4 C5 C25 -173.3(11)
C4 C5 C6 N2 -4(2)
C25 C5 C6 N2 179.2(11)
C4 C5 C6 C7 161.6(13)
C25 C5 C6 C7 -15(2)
C5 C6 C7 C8 -168.2(13)
N2 C6 C7 C8 -0.5(16)
C6 C7 C8 C9 0.8(16)
C7 C8 C9 N2 -0.8(16)
C7 C8 C9 C10 -174.8(14)
N2 C9 C10 C11 -11(2)
C8 C9 C10 C11 162.2(12)
N2 C9 C10 C71 172.9(14)
C8 C9 C10 C71 -14(2)
C9 C10 C11 C12 -164.3(12)
C71 C10 C11 C12 12.0(19)
C9 C10 C11 N3 5.1(19)
C71 C10 C11 N3 -178.5(14)
N3 C11 C12 C13 -1.8(14)
C10 C11 C12 C13 169.1(11)
C11 C12 C13 C14 3.6(15)
C12 C13 C14 C15 171.8(14)
C12 C13 C14 N3 -4.2(16)
N3 C14 C15 C16 12(2)
C13 C14 C15 C16 -162.9(14)
C14 C15 C16 N4 -5(2)
C14 C15 C16 C17 167.7(13)
C15 C16 C17 C18 -168.1(14)
N4 C16 C17 C18 5.2(15)
C16 C17 C18 C19 -4.2(15)
C17 C18 C19 N4 1.8(15)
C17 C18 C19 C20 -176.8(13)
N4 C19 C20 C1 -21.3(19)
C18 C19 C20 C1 157.2(13)
N4 C19 C20 C85 167.9(14)
C18 C19 C20 C85 -14(2)
N1 C1 C20 C19 11(2)
C2 C1 C20 C19 -161.6(13)
N1 C1 C20 C85 -178.3(13)
C2 C1 C20 C85 9(2)
N5 C21 C22 C23 -2.6(16)
C50 C21 C22 C23 173.9(14)
C21 C22 C23 C24 0.1(16)
C22 C23 C24 N5 2.4(15)
C22 C23 C24 C25 -171.7(14)
N5 C24 C25 C26 6(2)
C23 C24 C25 C26 179.5(11)
N5 C24 C25 C5 -170.7(13)
C23 C24 C25 C5 2(2)
C6 C5 C25 C24 -120.0(15)
C4 C5 C25 C24 63.1(17)
C6 C5 C25 C26 62.8(17)
C4 C5 C25 C26 -114.2(14)
C24 C25 C26 N6 -152.9(13)
C5 C25 C26 N6 24.4(18)
C24 C25 C26 C27 25(2)
C5 C25 C26 C27 -157.2(14)
N6 C26 C27 C28 2.4(14)
C25 C26 C27 C28 -176.2(13)
C26 C27 C28 C29 -0.8(16)
C27 C28 C29 C30 171.0(14)
C27 C28 C29 N6 -1.1(16)
C28 C29 C30 C31 5(3)
N6 C29 C30 C31 175.9(13)
C28 C29 C30 C99 -179.0(14)
N6 C29 C30 C99 -8(2)
C29 C30 C31 N7 9(2)
C99 C30 C31 N7 -166.3(12)
C29 C30 C31 C32 -170.3(14)
C99 C30 C31 C32 14(2)
N7 C31 C32 C33 -0.1(15)
C30 C31 C32 C33 179.6(13)
C31 C32 C33 C34 3.6(15)
C32 C33 C34 C35 166.3(14)
C32 C33 C34 N7 -6.0(15)
N7 C34 C35 C36 3.9(19)
C33 C34 C35 C36 -168.0(15)
N7 C34 C35 C105 177.4(12)
C33 C34 C35 C105 6(2)
C34 C35 C36 N8 -14(2)
C105 C35 C36 N8 172.9(14)
C34 C35 C36 C37 154.0(13)
C105 C35 C36 C37 -19.3(19)
N8 C36 C37 C38 2.4(15)
C35 C36 C37 C38 -168.0(12)
C36 C37 C38 C39 -3.0(15)
C37 C38 C39 C40 179.4(16)
C37 C38 C39 N8 2.4(14)
N8 C39 C40 C41 -28.2(19)
C38 C39 C40 C41 155.3(16)
N8 C39 C40 C55 157.2(14)
C38 C39 C40 C55 -19(3)
C39 C40 C41 N9 -17(2)
C55 C40 C41 N9 157.0(16)
C39 C40 C41 C42 166.5(12)
C55 C40 C41 C42 -20(2)
N9 C41 C42 C43 -0.7(15)
C40 C41 C42 C43 176.3(11)
C41 C42 C43 C44 -1.4(14)
C42 C43 C44 N9 3.2(16)
C42 C43 C44 C45 -168.9(13)
N9 C44 C45 C46 166.5(12)
C43 C44 C45 C46 -22(2)
N9 C44 C45 C111 -19(2)
C43 C44 C45 C111 152.1(13)
C44 C45 C46 N10 -21(2)
C111 C45 C46 N10 164.8(12)
C44 C45 C46 C47 153.1(14)
C111 C45 C46 C47 -21.6(19)
N10 C46 C47 C48 3.8(15)
C45 C46 C47 C48 -170.8(13)
C46 C47 C48 C49 -3.4(15)
C47 C48 C49 N10 1.8(14)
C47 C48 C49 C50 -168.7(13)
N5 C21 C50 C49 -1(2)
C22 C21 C50 C49 -177.4(14)
N5 C21 C50 C117 175.1(12)
C22 C21 C50 C117 -1(2)
N10 C49 C50 C21 -15(2)
C48 C49 C50 C21 154.6(14)
N10 C49 C50 C117 168.5(12)
C48 C49 C50 C117 -21.9(19)
C70 C51 C52 C53 168.9(15)
N11 C51 C52 C53 -2.1(16)
C51 C52 C53 C54 1.2(17)
C52 C53 C54 N11 0.3(17)
C52 C53 C54 C55 170.0(13)
N11 C54 C55 C56 8(2)
C53 C54 C55 C56 -161.3(15)
N11 C54 C55 C40 -176.6(11)
C53 C54 C55 C40 15(2)
C39 C40 C55 C56 114.3(15)
C41 C40 C55 C56 -59.8(19)
C39 C40 C55 C54 -61.8(17)
C41 C40 C55 C54 124.2(15)
C54 C55 C56 N12 -11(2)
C40 C55 C56 N12 173.7(12)
C54 C55 C56 C57 164.6(12)
C40 C55 C56 C57 -11.1(19)
N12 C56 C57 C58 3.1(14)
C55 C56 C57 C58 -172.6(12)
C56 C57 C58 C59 -1.4(13)
C57 C58 C59 N12 -0.6(15)
C57 C58 C59 C60 -169.6(12)
N12 C59 C60 C61 -6(2)
C58 C59 C60 C61 161.9(13)
N12 C59 C60 C123 174.2(12)
C58 C59 C60 C123 -18.3(18)
C59 C60 C61 N13 9(2)
C123 C60 C61 N13 -170.8(14)
C59 C60 C61 C62 -168.6(12)
C123 C60 C61 C62 12(2)
N13 C61 C62 C63 -4.0(17)
C60 C61 C62 C63 174.0(14)
C61 C62 C63 C64 2.1(19)
C62 C63 C64 C65 162(2)
C62 C63 C64 N13 0(2)
N13 C64 C65 C66 -6(3)
C63 C64 C65 C66 -164.2(19)
C64 C65 C66 N14 4(4)
C64 C65 C66 C67 170.7(17)
C65 C66 C67 C68 -170.4(18)
N14 C66 C67 C68 0(2)
C66 C67 C68 C69 1(2)
C67 C68 C69 C70 -172.2(17)
C67 C68 C69 N14 -1(2)
N11 C51 C70 C69 3(2)
C52 C51 C70 C69 -165.5(14)
N11 C51 C70 C137 -174.6(14)
C52 C51 C70 C137 17(2)
C68 C69 C70 C51 166.5(17)
N14 C69 C70 C51 -4(2)
C68 C69 C70 C137 -16(2)
N14 C69 C70 C137 173.2(13)
C9 C10 C71 C76 98.7(16)
C11 C10 C71 C76 -77.5(17)
C9 C10 C71 C72 -79.2(16)
C11 C10 C71 C72 104.5(13)
C76 C71 C72 C73 4.1(19)
C10 C71 C72 C73 -178.0(11)
C71 C72 C73 C74 -5.2(19)
C71 C72 C73 C77 -179.1(11)
C72 C73 C74 C75 5(2)
C77 C73 C74 C75 178.8(13)
C73 C74 C75 C76 -4(2)
C73 C74 C75 C81 179.5(14)
C72 C71 C76 C75 -2.5(19)
C10 C71 C76 C75 179.9(12)
C74 C75 C76 C71 2.1(19)
C81 C75 C76 C71 179.1(12)
C74 C73 C77 C79 -103.7(17)
C72 C73 C77 C79 69.9(16)
C74 C73 C77 C80 14.5(19)
C72 C73 C77 C80 -171.9(12)
C74 C73 C77 C78 131.7(15)
C72 C73 C77 C78 -54.7(16)
C76 C75 C81 C84 -6(2)
C74 C75 C81 C84 170.6(14)
C76 C75 C81 C83 117.6(15)
C74 C75 C81 C83 -65.4(17)
C76 C75 C81 C82 -132.7(13)
C74 C75 C81 C82 44.3(19)
C19 C20 C85 C86 116.6(14)
C1 C20 C85 C86 -54.4(18)
C19 C20 C85 C90 -59.7(17)
C1 C20 C85 C90 129.3(13)
C90 C85 C86 C87 -2.6(19)
C20 C85 C86 C87 -178.6(12)
C85 C86 C87 C88 2.1(19)
C85 C86 C87 C91 177.2(12)
C86 C87 C88 C89 -2(2)
C91 C87 C88 C89 -177.1(14)
C87 C88 C89 C90 3(2)
C87 C88 C89 C95 176.7(13)
C88 C89 C90 C85 -3(2)
C95 C89 C90 C85 -177.0(13)
C86 C85 C90 C89 3.0(19)
C20 C85 C90 C89 179.2(12)
C86 C87 C91 C93 -88.9(15)
C88 C87 C91 C93 86.1(18)
C86 C87 C91 C94 152.5(12)
C88 C87 C91 C94 -32.6(19)
C86 C87 C91 C92 31.6(19)
C88 C87 C91 C92 -153.5(13)
C90 C89 C95 C97 134.8(16)
C88 C89 C95 C97 -39(2)
C90 C89 C95 C96 3(2)
C88 C89 C95 C96 -171.3(15)
C90 C89 C95 C98 -110.8(17)
C88 C89 C95 C98 75(2)
C29 C30 C99 C100 98.4(12)
C31 C30 C99 C100 -85.3(13)
C29 C30 C99 C104 -81.8(13)
C31 C30 C99 C104 94.4(13)
C104 C99 C100 F1 -179.8(8)
C30 C99 C100 F1 -0.1(11)
C104 C99 C100 C101 0.0
C30 C99 C100 C101 179.8(9)
F1 C100 C101 F2 -3.2(8)
C99 C100 C101 F2 177.0(9)
F1 C100 C101 C102 179.8(8)
C99 C100 C101 C102 0.0
F2 C101 C102 F3 1.4(8)
C100 C101 C102 F3 178.7(8)
F2 C101 C102 C103 -177.2(8)
C100 C101 C102 C103 0.0
F3 C102 C103 F4 0.2(8)
C101 C102 C103 F4 179.0(8)
F3 C102 C103 C104 -178.8(7)
C101 C102 C103 C104 0.0
F4 C103 C104 F5 -3.6(8)
C102 C103 C104 F5 175.4(8)
F4 C103 C104 C99 -179.0(8)
C102 C103 C104 C99 0.0
C100 C99 C104 F5 -175.4(8)
C30 C99 C104 F5 4.9(10)
C100 C99 C104 C103 0.0
C30 C99 C104 C103 -179.8(10)
C34 C35 C105 C110 -60.8(19)
C36 C35 C105 C110 112.7(17)
C34 C35 C105 C106 126.0(13)
C36 C35 C105 C106 -60.5(17)
C110 C105 C106 F6 176.0(12)
C35 C105 C106 F6 -9.9(19)
C110 C105 C106 C107 2(2)
C35 C105 C106 C107 175.8(14)
F6 C106 C107 F7 3(2)
C105 C106 C107 F7 177.8(13)
F6 C106 C107 C108 -175.2(14)
C105 C106 C107 C108 -1(2)
F7 C107 C108 C109 -179.7(13)
C106 C107 C108 C109 -1(3)
F7 C107 C108 F8 4(3)
C106 C107 C108 F8 -177.5(11)
C107 C108 C109 C110 2(3)
F8 C108 C109 C110 178.2(13)
C107 C108 C109 F9 180.0(16)
F8 C108 C109 F9 -4(2)
F9 C109 C110 F10 1(2)
C108 C109 C110 F10 179.7(13)
F9 C109 C110 C105 -178.7(13)
C108 C109 C110 C105 0(2)
C106 C105 C110 C109 -1(2)
C35 C105 C110 C109 -174.5(14)
C106 C105 C110 F10 178.7(11)
C35 C105 C110 F10 5(2)
C44 C45 C111 C116 -47(2)
C46 C45 C111 C116 127.9(15)
C44 C45 C111 C112 121.2(17)
C46 C45 C111 C112 -64.0(17)
C116 C111 C112 F11 178.8(13)
C45 C111 C112 F11 9(2)
C116 C111 C112 C113 -7(2)
C45 C111 C112 C113 -176.6(16)
F11 C112 C113 C114 179.4(17)
C111 C112 C113 C114 5(3)
F11 C112 C113 F12 -4(2)
C111 C112 C113 F12 -177.7(14)
C112 C113 C114 F13 -178.1(18)
F12 C113 C114 F13 5(3)
C112 C113 C114 C115 -1(3)
F12 C113 C114 C115 -177.8(17)
C113 C114 C115 C116 -1(3)
F13 C114 C115 C116 176.4(16)
C113 C114 C115 F14 -179.7(17)
F13 C114 C115 F14 -2(3)
C114 C115 C116 C111 -2(3)
F14 C115 C116 C111 177.0(15)
C114 C115 C116 F15 -177.3(16)
F14 C115 C116 F15 1(2)
C112 C111 C116 C115 5(2)
C45 C111 C116 C115 175.1(16)
C112 C111 C116 F15 -178.8(12)
C45 C111 C116 F15 -9(2)
C21 C50 C117 C118 -61.8(18)
C49 C50 C117 C118 114.8(14)
C21 C50 C117 C122 122.2(16)
C49 C50 C117 C122 -61.2(18)
C122 C117 C118 F20 176.7(13)
C50 C117 C118 F20 0(2)
C122 C117 C118 C119 2(2)
C50 C117 C118 C119 -174.0(14)
C117 C118 C119 F19 179.7(14)
F20 C118 C119 F19 5(2)
C117 C118 C119 C120 0(2)
F20 C118 C119 C120 -174.8(13)
F19 C119 C120 C121 -178.9(15)
C118 C119 C120 C121 1(3)
F19 C119 C120 F18 0(3)
C118 C119 C120 F18 179.7(13)
C119 C120 C121 C122 -4(3)
F18 C120 C121 C122 176.7(15)
C119 C120 C121 F17 -177.6(14)
F18 C120 C121 F17 3(2)
C118 C117 C122 F16 -178.7(13)
C50 C117 C122 F16 -3(2)
C118 C117 C122 C121 -5(2)
C50 C117 C122 C121 170.7(13)
C120 C121 C122 F16 -179.9(15)
F17 C121 C122 F16 -6(2)
C120 C121 C122 C117 7(3)
F17 C121 C122 C117 -179.9(12)
C61 C60 C123 C128 -79.8(19)
C59 C60 C123 C128 100.3(16)
C61 C60 C123 C124 105.8(16)
C59 C60 C123 C124 -74.0(17)
C128 C123 C124 C125 4(2)
C60 C123 C124 C125 178.5(14)
C123 C124 C125 C126 -4(2)
C123 C124 C125 C129 177.8(13)
C124 C125 C126 C127 2(2)
C129 C125 C126 C127 -179.6(13)
C125 C126 C127 C128 -1(2)
C125 C126 C127 C133 -175.2(15)
C126 C127 C128 C123 1(2)
C133 C127 C128 C123 175.4(15)
C124 C123 C128 C127 -3(2)
C60 C123 C128 C127 -177.1(15)
C126 C125 C129 C130 129.2(16)
C124 C125 C129 C130 -52.3(19)
C126 C125 C129 C131 -109.1(17)
C124 C125 C129 C131 69.4(18)
C126 C125 C129 C132 9(2)
C124 C125 C129 C132 -172.9(13)
C128 C127 C133 C135 88(2)
C126 C127 C133 C135 -97.7(17)
C128 C127 C133 C136 -34(2)
C126 C127 C133 C136 140.1(15)
C128 C127 C133 C134 -142.1(16)
C126 C127 C133 C134 32(2)
C51 C70 C137 C138 81.6(18)
C69 C70 C137 C138 -95.9(17)
C51 C70 C137 C142 -89.9(18)
C69 C70 C137 C142 92.6(18)
C142 C137 C138 C139 -1(3)
C70 C137 C138 C139 -172.7(19)
C137 C138 C139 C140 -1(3)
C137 C138 C139 C143 173.0(16)
C138 C139 C140 C141 2(3)
C143 C139 C140 C141 -172.1(16)
C139 C140 C141 C142 -1(3)
C139 C140 C141 C147 178.5(16)
C140 C141 C142 C137 -1(3)
C147 C141 C142 C137 179.7(14)
C138 C137 C142 C141 2(2)
C70 C137 C142 C141 173.1(17)
C138 C139 C143 C144 10(3)
C140 C139 C143 C144 -176.3(16)
C138 C139 C143 C145 124(2)
C140 C139 C143 C145 -61(2)
C138 C139 C143 C146 -112(2)
C140 C139 C143 C146 63(2)
C142 C141 C147 C150 177.5(18)
C140 C141 C147 C150 -2(2)
C142 C141 C147 C148 45(2)
C140 C141 C147 C148 -134.7(15)
C142 C141 C147 C149 -72(2)
C140 C141 C147 C149 108.7(16)
Cl1 C151 C152 Cl2 59.0(14)
Cl3 C153 C154 Cl4 87(2)
Cl7 C157 C158 Cl8 -65(2)
C2 C1 N1 C4 3.1(14)
C20 C1 N1 C4 -170.6(11)
C2 C1 N1 Ni1 -171.4(8)
C20 C1 N1 Ni1 14.9(19)
C3 C4 N1 C1 -0.6(14)
C5 C4 N1 C1 -171.0(12)
C3 C4 N1 Ni1 174.2(8)
C5 C4 N1 Ni1 3.9(17)
C10 C9 N2 C6 174.5(13)
C8 C9 N2 C6 0.4(14)
C10 C9 N2 Ni1 -3(2)
C8 C9 N2 Ni1 -177.5(8)
C5 C6 N2 C9 167.5(12)
C7 C6 N2 C9 0.0(14)
C5 C6 N2 Ni1 -14.5(17)
C7 C6 N2 Ni1 178.0(8)
C15 C14 N3 C11 -173.3(13)
C13 C14 N3 C11 2.9(14)
C15 C14 N3 Ni1 1(2)
C13 C14 N3 Ni1 177.1(8)
C12 C11 N3 C14 -0.8(14)
C10 C11 N3 C14 -171.1(12)
C12 C11 N3 Ni1 -175.0(7)
C10 C11 N3 Ni1 14.6(17)
C20 C19 N4 C16 179.9(11)
C18 C19 N4 C16 1.3(14)
C20 C19 N4 Ni1 6.4(18)
C18 C19 N4 Ni1 -172.2(8)
C15 C16 N4 C19 170.2(13)
C17 C16 N4 C19 -3.6(12)
C15 C16 N4 Ni1 -15.9(17)
C17 C16 N4 Ni1 170.3(8)
C50 C21 N5 C24 -173.0(11)
C22 C21 N5 C24 4.1(15)
C25 C24 N5 C21 170.1(13)
C23 C24 N5 C21 -3.9(14)
C27 C26 N6 C29 -3.1(14)
C25 C26 N6 C29 175.7(11)
C30 C29 N6 C26 -169.9(13)
C28 C29 N6 C26 2.6(15)
C30 C31 N7 C34 176.8(12)
C32 C31 N7 C34 -3.4(14)
C35 C34 N7 C31 -167.8(11)
C33 C34 N7 C31 5.7(14)
C37 C36 N8 C39 -0.8(16)
C35 C36 N8 C39 167.6(14)
C40 C39 N8 C36 -178.6(14)
C38 C39 N8 C36 -1.0(14)
C45 C44 N9 C41 169.3(12)
C43 C44 N9 C41 -3.4(14)
C40 C41 N9 C44 -174.0(13)
C42 C41 N9 C44 2.6(15)
C45 C46 N10 C49 172.4(12)
C47 C46 N10 C49 -2.5(14)
C48 C49 N10 C46 0.6(14)
C50 C49 N10 C46 172.4(11)
C53 C54 N11 C51 -1.6(15)
C55 C54 N11 C51 -172.2(11)
C53 C54 N11 Ni2 179.7(8)
C55 C54 N11 Ni2 9.2(17)
C70 C51 N11 C54 -168.0(15)
C52 C51 N11 C54 2.2(13)
C70 C51 N11 Ni2 11(2)
C52 C51 N11 Ni2 -179.1(8)
C55 C56 N12 C59 171.9(12)
C57 C56 N12 C59 -3.5(14)
C55 C56 N12 Ni2 -3.9(18)
C57 C56 N12 Ni2 -179.4(8)
C58 C59 N12 C56 2.4(13)
C60 C59 N12 C56 171.9(11)
C58 C59 N12 Ni2 178.4(7)
C60 C59 N12 Ni2 -12.1(17)
C60 C61 N13 C64 -173.4(14)
C62 C61 N13 C64 4.4(17)
C60 C61 N13 Ni2 5(2)
C62 C61 N13 Ni2 -177.0(9)
C65 C64 N13 C61 -165.5(18)
C63 C64 N13 C61 -2.9(18)
C65 C64 N13 Ni2 16(3)
C63 C64 N13 Ni2 178.5(10)
C65 C66 N14 C69 167(2)
C67 C66 N14 C69 0.0(19)
C65 C66 N14 Ni2 -11(3)
C67 C66 N14 Ni2 -178.5(11)
C70 C69 N14 C66 172.9(15)
C68 C69 N14 C66 0.3(18)
C70 C69 N14 Ni2 -9(2)
C68 C69 N14 Ni2 178.7(11)
C14 N3 Ni1 N1 -46(9)
C11 N3 Ni1 N1 127(8)
C14 N3 Ni1 N4 -14.3(10)
C11 N3 Ni1 N4 158.8(10)
C14 N3 Ni1 N2 166.0(10)
C11 N3 Ni1 N2 -21.0(10)
C1 N1 Ni1 N3 10(9)
C4 N1 Ni1 N3 -163(8)
C1 N1 Ni1 N4 -22.0(11)
C4 N1 Ni1 N4 164.6(10)
C1 N1 Ni1 N2 157.7(11)
C4 N1 Ni1 N2 -15.6(10)
C19 N4 Ni1 N3 -166.8(11)
C16 N4 Ni1 N3 21.1(9)
C19 N4 Ni1 N1 11.5(11)
C16 N4 Ni1 N1 -160.6(10)
C19 N4 Ni1 N2 -114(100)
C16 N4 Ni1 N2 73(100)
C9 N2 Ni1 N3 16.4(11)
C6 N2 Ni1 N3 -161.1(9)
C9 N2 Ni1 N1 -161.9(11)
C6 N2 Ni1 N1 20.6(10)
C9 N2 Ni1 N4 -36(100)
C6 N2 Ni1 N4 147(100)
C56 N12 Ni2 N14 -11(20)
C59 N12 Ni2 N14 174(100)
C56 N12 Ni2 N13 -165.9(10)
C59 N12 Ni2 N13 19.1(10)
C56 N12 Ni2 N11 13.9(10)
C59 N12 Ni2 N11 -161.1(10)
C66 N14 Ni2 N12 -141(19)
C69 N14 Ni2 N12 41(20)
C66 N14 Ni2 N13 14.1(13)
C69 N14 Ni2 N13 -164.0(13)
C66 N14 Ni2 N11 -165.8(13)
C69 N14 Ni2 N11 16.1(13)
C61 N13 Ni2 N12 -15.9(12)
C64 N13 Ni2 N12 162.4(12)
C61 N13 Ni2 N14 164.7(12)
C64 N13 Ni2 N14 -16.9(13)
C61 N13 Ni2 N11 174(100)
C64 N13 Ni2 N11 -8(50)
C54 N11 Ni2 N12 -16.7(11)
C51 N11 Ni2 N12 164.8(9)
C54 N11 Ni2 N14 162.6(11)
C51 N11 Ni2 N14 -15.8(9)
C54 N11 Ni2 N13 153(49)
C51 N11 Ni2 N13 -25(49)
Cl15 C166 C167 Cl16 -63(3)
Cl11 C161 C162 Cl12 38(6)
Cl5 C155 C156 Cl6 -45(4)
Cl18 C171 C172 Cl17 78(4)
